data_4509714
loop_
_publ_author_name
'Ling, Irene'
'Alias, Yatimah'
'Sobolev, Alexandre N.'
'Raston, Colin L.'

_publ_section_title
;
 Constructing Multicomponent Materials Containing Cavitands, and
 Phosphonium and Imidazolium Cations
;
_journal_issue 10
_journal_name_full 'Crystal Growth &amp; Design'
_journal_page_first 4497
_journal_paper_doi 10.1021/cg900710c
_journal_volume 9
_journal_year 2009
_chemical_formula_moiety '4(C28 H21 O16 S4), 4(C25 H22 O P), 3(C22 H32 N4), 0.67Gd, 28(H2 O)'
_chemical_formula_sum 'C278 H324 Gd0.67 N12 O96 P4 S16'
_chemical_formula_weight 6111.17
_chemical_name_systematic
; 
 ? 
;
_space_group_IT_number 2
_symmetry_cell_setting triclinic
_symmetry_Int_Tables_number 2
_symmetry_space_group_name_Hall '-P 1'
_symmetry_space_group_name_H-M 'P -1'
_atom_sites_solution_hydrogens geom
_atom_sites_solution_primary direct
_atom_sites_solution_secondary difmap
_audit_creation_method SHELXL-97
_cell_angle_alpha 85.046(2)
_cell_angle_beta 76.231(2)
_cell_angle_gamma 86.048(2)
_cell_formula_units_Z 1
_cell_length_a 14.3665(4)
_cell_length_b 19.1493(6)
_cell_length_c 29.3847(9)
_cell_measurement_reflns_used 15028
_cell_measurement_temperature 100(2)
_cell_measurement_theta_max 62.2
_cell_measurement_theta_min 2.69
_cell_volume 7812.6(4)
_computing_cell_refinement
;
CrysAlis RED, Oxford Diffraction Ltd.,
Version 1.171.32.29 (release 10-06-2008 CrysAlis171 .NET)
(compiled Jun 10 2008,16:49:55)
;
_computing_data_collection
;
CrysAlis RED, Oxford Diffraction Ltd.,
Version 1.171.32.29 (release 10-06-2008 CrysAlis171 .NET)
(compiled Jun 10 2008,16:49:55)
;
_computing_data_reduction
;
CrysAlis RED, Oxford Diffraction Ltd.,
Version 1.171.32.29 (release 10-06-2008 CrysAlis171 .NET)
(compiled Jun 10 2008,16:49:55)
;
_computing_molecular_graphics 'X-Seed 2.0 (Barbour, 2001)'
_computing_publication_material 'SHELXL-97 (Sheldrick, 2008)'
_computing_structure_refinement 'SHELXL-97 (Sheldrick, 2008)'
_computing_structure_solution 'SHELXS-97 (Sheldrick, 2008)'
_diffrn_ambient_temperature 100(2)
_diffrn_detector_area_resol_mean 10.4738
_diffrn_measured_fraction_theta_full 0.971
_diffrn_measured_fraction_theta_max 0.971
_diffrn_measurement_device_type 'Oxford Diffraction Gemini-R Ultra, Ruby CCD'
_diffrn_measurement_method '\w scans'
_diffrn_radiation_monochromator mirror
_diffrn_radiation_source 'Enhance (Cu) X-ray Source'
_diffrn_radiation_type CuK\a
_diffrn_radiation_wavelength 1.54178
_diffrn_reflns_av_R_equivalents 0.0816
_diffrn_reflns_av_sigmaI/netI 0.0933
_diffrn_reflns_limit_h_max 16
_diffrn_reflns_limit_h_min -16
_diffrn_reflns_limit_k_max 21
_diffrn_reflns_limit_k_min -21
_diffrn_reflns_limit_l_max 33
_diffrn_reflns_limit_l_min -33
_diffrn_reflns_number 137482
_diffrn_reflns_theta_full 62.96
_diffrn_reflns_theta_max 62.96
_diffrn_reflns_theta_min 3.19
_exptl_absorpt_coefficient_mu 2.835
_exptl_absorpt_correction_T_max 1.0000
_exptl_absorpt_correction_T_min 0.4901
_exptl_absorpt_correction_type multi-scan
_exptl_absorpt_process_details
;
CrysAlis RED, Oxford Diffraction Ltd.,
Version 1.171.32.29 (release 10-06-2008 CrysAlis171 .NET)
(compiled Jun 10 2008,16:49:55)
Empirical absorption correction using spherical harmonics,
 implemented in SCALE3 ABSPACK scaling algorithm.
;
_exptl_crystal_colour colorless
_exptl_crystal_density_diffrn 1.299
_exptl_crystal_density_meas ?
_exptl_crystal_description needle
_exptl_crystal_F_000 3203
_exptl_crystal_size_max 0.23
_exptl_crystal_size_mid 0.13
_exptl_crystal_size_min 0.09
_refine_diff_density_max 1.459
_refine_diff_density_min -0.985
_refine_diff_density_rms 0.118
_refine_ls_extinction_method none
_refine_ls_goodness_of_fit_ref 1.001
_refine_ls_hydrogen_treatment constr
_refine_ls_matrix_type full
_refine_ls_number_parameters 1547
_refine_ls_number_reflns 24522
_refine_ls_number_restraints 340
_refine_ls_restrained_S_all 1.016
_refine_ls_R_factor_all 0.3004
_refine_ls_R_factor_gt 0.1850
_refine_ls_shift/su_max 0.001
_refine_ls_shift/su_mean 0.000
_refine_ls_structure_factor_coef Fsqd
_refine_ls_weighting_details 'calc w=1/[\s^2^(Fo^2^)+(0.0800P)^2^+77.0000P] where P=(Fo^2^+2Fc^2^)/3'
_refine_ls_weighting_scheme calc
_refine_ls_wR_factor_gt 0.3885
_refine_ls_wR_factor_ref 0.4333
_reflns_number_gt 8521
_reflns_number_total 24522
_reflns_threshold_expression >2sigma(I)
_cod_data_source_file cg900710csup3.cif
_cod_data_source_block 080808m
_cod_depositor_comments
;
The following automatic conversions were performed:

'_exptl_crystal_density_meas' value 'not measured' was changed to '?'
- the value is perceived as not measured.

Automatic conversion script
Id: cif_fix_values 3008 2015-01-20 13:52:24Z robertas 
;
_cod_database_code 4509714

loop_
_symmetry_equiv_pos_as_xyz
'x, y, z'
'-x, -y, -z'

loop_
_atom_site_label
_atom_site_type_symbol
_atom_site_fract_x
_atom_site_fract_y
_atom_site_fract_z
_atom_site_U_iso_or_equiv
_atom_site_adp_type
_atom_site_occupancy
_atom_site_symmetry_multiplicity
_atom_site_calc_flag
_atom_site_refinement_flags
_atom_site_disorder_assembly
_atom_site_disorder_group
O1A O 0.1038(6) 0.4549(6) 0.1565(4) 0.109(3) Uani 1 1 d . . .
C11A C 0.0903(11) 0.3928(8) 0.1396(6) 0.096(4) Uani 1 1 d . . .
C12A C 0.1585(12) 0.3603(10) 0.1079(5) 0.109(5) Uani 1 1 d . . .
C13A C 0.1390(14) 0.3001(11) 0.0911(6) 0.136(7) Uani 1 1 d . . .
H13C H 0.1848 0.2783 0.0670 0.163 Uiso 1 1 calc R . .
C14A C 0.0461(16) 0.2701(6) 0.1110(7) 0.164(9) Uani 1 1 d D A .
C15A C -0.0184(13) 0.3044(9) 0.1415(6) 0.119(6) Uani 1 1 d . . .
H15C H -0.0805 0.2866 0.1523 0.142 Uiso 1 1 calc R . .
C16A C -0.0001(10) 0.3626(8) 0.1577(6) 0.092(4) Uani 1 1 d . . .
S1A S 0.0253(5) 0.1895(4) 0.0895(3) 0.191(3) Uiso 1 1 d D . .
O11A O -0.0730(10) 0.2028(12) 0.0826(9) 0.180(5) Uiso 0.527(12) 1 d PD A 1
O12A O 0.0283(19) 0.1358(9) 0.1281(6) 0.180(5) Uiso 0.527(12) 1 d PD A 1
O13A O 0.0977(14) 0.1801(12) 0.0472(6) 0.180(5) Uiso 0.527(12) 1 d PD A 1
O14A O 0.1047(15) 0.1430(10) 0.0979(10) 0.180(5) Uiso 0.473(12) 1 d PD A 2
O15A O -0.0690(11) 0.1697(13) 0.1133(8) 0.180(5) Uiso 0.473(12) 1 d PD A 2
O16A O 0.035(2) 0.2100(12) 0.0385(4) 0.180(5) Uiso 0.473(12) 1 d PD A 2
C1A C 0.2600(11) 0.3920(11) 0.0909(6) 0.133(7) Uani 1 1 d . . .
H1AA H 0.2882 0.3809 0.0580 0.159 Uiso 1 1 calc R . .
H1AB H 0.2532 0.4437 0.0917 0.159 Uiso 1 1 calc R . .
O2A O 0.2771(7) 0.4592(8) 0.1720(4) 0.135(4) Uani 1 1 d . . .
C21A C 0.3302(11) 0.3989(10) 0.1599(6) 0.103(5) Uani 1 1 d . . .
C22A C 0.3942(11) 0.3735(11) 0.1898(6) 0.106(5) Uani 1 1 d . . .
C23A C 0.4449(11) 0.3138(12) 0.1805(6) 0.119(6) Uani 1 1 d . . .
H23A H 0.4852 0.2951 0.2004 0.143 Uiso 1 1 calc R . .
C24A C 0.4397(11) 0.2784(6) 0.1419(7) 0.130(6) Uani 1 1 d D . .
C25A C 0.3782(14) 0.3008(11) 0.1133(6) 0.125(6) Uani 1 1 d . . .
H25A H 0.3724 0.2737 0.0887 0.150 Uiso 1 1 calc R . .
C26A C 0.3258(12) 0.3629(12) 0.1213(5) 0.112(6) Uani 1 1 d . . .
S2A S 0.5081(5) 0.1996(4) 0.1300(2) 0.179(2) Uiso 1 1 d D . .
O21A O 0.5063(14) 0.1601(9) 0.1740(5) 0.309(11) Uiso 1 1 d D . .
O22A O 0.6053(8) 0.2205(10) 0.1082(6) 0.277(10) Uiso 1 1 d D . .
O23A O 0.4693(12) 0.1641(8) 0.0990(5) 0.252(8) Uiso 1 1 d D . .
C2A C 0.4013(10) 0.4112(10) 0.2317(6) 0.114(6) Uani 1 1 d . . .
H2AA H 0.3866 0.4619 0.2258 0.137 Uiso 1 1 calc R . .
H2AB H 0.4680 0.4053 0.2358 0.137 Uiso 1 1 calc R . .
O3A O 0.2057(7) 0.4580(7) 0.2605(4) 0.122(4) Uani 1 1 d . . .
C31A C 0.2393(12) 0.4076(11) 0.2900(7) 0.113(6) Uani 1 1 d . . .
C32A C 0.1759(12) 0.3793(11) 0.3300(6) 0.106(5) Uani 1 1 d . . .
C33A C 0.2104(13) 0.3316(10) 0.3571(6) 0.107(5) Uani 1 1 d . . .
H33A H 0.1696 0.3143 0.3856 0.128 Uiso 1 1 calc R . .
C34A C 0.3064(12) 0.3053(6) 0.3449(5) 0.107(5) Uani 1 1 d D B .
C35A C 0.3642(12) 0.3325(10) 0.3062(6) 0.112(5) Uani 1 1 d . . .
H35A H 0.4294 0.3157 0.2985 0.134 Uiso 1 1 calc R . .
C36A C 0.3334(11) 0.3841(10) 0.2767(6) 0.106(5) Uani 1 1 d . . .
S3A S 0.3460(4) 0.2395(3) 0.38246(18) 0.1339(17) Uani 1 1 d D . .
O31A O 0.4374(8) 0.2105(7) 0.3527(4) 0.134(3) Uiso 0.732(10) 1 d PD B 1
O32A O 0.2773(9) 0.1869(6) 0.3948(5) 0.134(3) Uiso 0.732(10) 1 d PD B 1
O33A O 0.3670(10) 0.2700(7) 0.4215(4) 0.134(3) Uiso 0.732(10) 1 d PD B 1
O34A O 0.2610(14) 0.2311(16) 0.4230(7) 0.134(3) Uiso 0.268(10) 1 d PD B 2
O35A O 0.368(2) 0.1740(9) 0.3606(9) 0.134(3) Uiso 0.268(10) 1 d PD B 2
O36A O 0.4244(16) 0.2622(14) 0.3993(11) 0.134(3) Uiso 0.268(10) 1 d PD B 2
C3A C 0.0684(11) 0.4040(9) 0.3413(5) 0.116(6) Uani 1 1 d . . .
H3AA H 0.0414 0.3962 0.3755 0.139 Uiso 1 1 calc R . .
H3AB H 0.0627 0.4550 0.3327 0.139 Uiso 1 1 calc R . .
O4A O 0.0255(6) 0.4618(5) 0.2550(4) 0.104(3) Uani 1 1 d . . .
C41A C -0.0063(10) 0.3974(9) 0.2715(7) 0.095(5) Uani 1 1 d . . .
C42A C -0.0614(9) 0.3646(8) 0.2456(6) 0.089(4) Uani 1 1 d . . .
C43A C -0.0930(10) 0.2983(9) 0.2650(7) 0.103(5) Uani 1 1 d . . .
H43A H -0.1279 0.2735 0.2484 0.124 Uiso 1 1 calc R . .
C44A C -0.0764(10) 0.2673(5) 0.3063(5) 0.103(5) Uani 1 1 d D . .
C45A C -0.0246(12) 0.3010(9) 0.3316(6) 0.105(5) Uani 1 1 d . . .
H45A H -0.0131 0.2796 0.3603 0.126 Uiso 1 1 calc R . .
C46A C 0.0093(10) 0.3649(11) 0.3148(7) 0.107(5) Uani 1 1 d . . .
S4A S -0.1251(6) 0.1856(3) 0.3283(2) 0.157(2) Uani 1 1 d D . .
O41A O -0.0780(9) 0.1593(7) 0.3654(4) 0.169(5) Uani 1 1 d D . .
O42A O -0.1021(14) 0.1418(6) 0.2889(4) 0.309(14) Uani 1 1 d D . .
O43A O -0.2272(8) 0.1996(7) 0.3452(6) 0.258(10) Uani 1 1 d D . .
C4A C -0.0720(11) 0.3947(8) 0.1980(7) 0.115(6) Uani 1 1 d . . .
H4AA H -0.0642 0.4460 0.1957 0.139 Uiso 1 1 calc R . .
H4AB H -0.1377 0.3873 0.1950 0.139 Uiso 1 1 calc R . .
O1B O -0.0432(6) 0.4163(5) 0.7022(4) 0.124(4) Uani 1 1 d . . .
C11B C -0.0756(8) 0.3615(6) 0.6841(4) 0.150(9) Uani 1 1 d GD . .
C12B C -0.1637(8) 0.3344(7) 0.7008(5) 0.171(12) Uani 1 1 d G . .
C13B C -0.1928(9) 0.2848(6) 0.6773(5) 0.221(15) Uani 1 1 d GD . .
H13D H -0.2541 0.2659 0.6889 0.265 Uiso 1 1 calc R . .
C14B C -0.1338(11) 0.2623(5) 0.6370(5) 0.220(17) Uani 1 1 d GD C .
C15B C -0.0457(11) 0.2894(5) 0.6203(4) 0.205(14) Uani 1 1 d GD . .
H15D H -0.0047 0.2737 0.5923 0.246 Uiso 1 1 calc R . .
C16B C -0.0166(10) 0.3390(6) 0.6439(4) 0.182(13) Uani 1 1 d G . .
S1B S -0.1888(5) 0.2004(4) 0.6083(2) 0.200(3) Uiso 1 1 d D . .
O11B O -0.0956(7) 0.1776(8) 0.5806(5) 0.149(4) Uiso 0.805(18) 1 d PD C 1
O12B O -0.2399(11) 0.1523(7) 0.6474(4) 0.149(4) Uiso 0.805(18) 1 d PD C 1
O13B O -0.2533(10) 0.2491(7) 0.5853(6) 0.149(4) Uiso 0.805(18) 1 d PD C 1
O14B O -0.122(3) 0.207(3) 0.5603(8) 0.149(4) Uiso 0.195(18) 1 d PD C 2
O15B O -0.178(4) 0.1326(10) 0.6356(15) 0.149(4) Uiso 0.195(18) 1 d PD C 2
O16B O -0.2869(16) 0.231(2) 0.612(2) 0.149(4) Uiso 0.195(18) 1 d PD C 2
C1B C -0.2263(12) 0.3601(12) 0.7402(16) 0.26(2) Uani 1 1 d D . .
H1BA H -0.2936 0.3525 0.7397 0.314 Uiso 1 1 calc R . .
H1BB H -0.2192 0.4109 0.7411 0.314 Uiso 1 1 calc R . .
O2B O -0.1214(7) 0.4178(6) 0.7931(4) 0.129(4) Uani 1 1 d . . .
C21B C -0.1506(10) 0.3548(7) 0.8062(8) 0.172(12) Uani 1 1 d G . .
C22B C -0.1330(9) 0.3225(10) 0.8474(7) 0.189(15) Uani 1 1 d G . .
C23B C -0.1659(11) 0.2567(9) 0.8630(6) 0.241(17) Uani 1 1 d G . .
H23B H -0.1538 0.2344 0.8914 0.289 Uiso 1 1 calc R . .
C24B C -0.2164(9) 0.2231(5) 0.8376(6) 0.29(3) Uani 1 1 d GD D .
C25B C -0.2339(9) 0.2555(8) 0.7964(7) 0.252(19) Uani 1 1 d G . .
H25B H -0.2687 0.2324 0.7789 0.303 Uiso 1 1 calc R . .
C26B C -0.2010(11) 0.3214(8) 0.7808(7) 0.172(13) Uani 1 1 d G . .
S2B S -0.2666(8) 0.1403(6) 0.8578(4) 0.331(6) Uiso 1 1 d D . .
O21B O -0.280(3) 0.1426(16) 0.9088(5) 0.208(6) Uiso 0.388(14) 1 d PD D 1
O22B O -0.3557(18) 0.1425(16) 0.8414(14) 0.208(6) Uiso 0.388(14) 1 d PD D 1
O23B O -0.1942(19) 0.0869(10) 0.8370(13) 0.208(6) Uiso 0.388(14) 1 d PD D 1
O24B O -0.2545(19) 0.1068(11) 0.8138(6) 0.208(6) Uiso 0.612(14) 1 d PD D 2
O25B O -0.2116(16) 0.1102(11) 0.8906(8) 0.208(6) Uiso 0.612(14) 1 d PD D 2
O26B O -0.3696(10) 0.1575(11) 0.8803(9) 0.208(6) Uiso 0.612(14) 1 d PD D 2
C2B C -0.0624(18) 0.3548(11) 0.8769(7) 0.188(11) Uani 1 1 d . . .
H2BA H -0.0690 0.4066 0.8737 0.225 Uiso 1 1 calc R . .
H2BB H -0.0849 0.3398 0.9106 0.225 Uiso 1 1 calc R . .
O3B O 0.0600(6) 0.4222(6) 0.7995(4) 0.099(3) Uani 1 1 d . . .
C31B C 0.0964(16) 0.3660(9) 0.8227(6) 0.107(5) Uani 1 1 d . . .
C32B C 0.1982(14) 0.3475(10) 0.8042(6) 0.106(5) Uani 1 1 d . . .
C33B C 0.2308(19) 0.2951(12) 0.8279(7) 0.156(9) Uani 1 1 d . . .
H33B H 0.2959 0.2802 0.8162 0.187 Uiso 1 1 calc R . .
C34B C 0.1855(18) 0.2604(8) 0.8657(7) 0.179(11) Uani 1 1 d D E .
C35B C 0.084(2) 0.2812(13) 0.8804(7) 0.167(10) Uani 1 1 d . . .
H35B H 0.0469 0.2545 0.9062 0.201 Uiso 1 1 calc R . .
C36B C 0.0412(15) 0.3328(12) 0.8614(7) 0.118(6) Uani 1 1 d . . .
S3B S 0.2317(7) 0.1871(5) 0.8976(3) 0.243(4) Uiso 1 1 d D . .
O31B O 0.3275(14) 0.2030(16) 0.8991(13) 0.225(7) Uiso 0.418(13) 1 d PD E 1
O32B O 0.161(2) 0.1845(18) 0.9435(7) 0.225(7) Uiso 0.418(13) 1 d PD E 1
O33B O 0.225(3) 0.1269(10) 0.8700(11) 0.225(7) Uiso 0.418(13) 1 d PD E 1
O34B O 0.1578(15) 0.1374(11) 0.9057(10) 0.225(7) Uiso 0.582(13) 1 d PD E 2
O35B O 0.3236(13) 0.1671(14) 0.8659(8) 0.225(7) Uiso 0.582(13) 1 d PD E 2
O36B O 0.244(2) 0.2196(12) 0.9397(7) 0.225(7) Uiso 0.582(13) 1 d PD E 2
C3B C 0.2542(10) 0.3805(9) 0.7589(6) 0.113(5) Uani 1 1 d . . .
H3BA H 0.2341 0.4309 0.7563 0.135 Uiso 1 1 calc R . .
H3BB H 0.3232 0.3771 0.7592 0.135 Uiso 1 1 calc R . .
O4B O 0.1364(6) 0.4405(5) 0.7019(3) 0.097(3) Uani 1 1 d . . .
C41B C 0.1791(9) 0.3763(8) 0.6919(5) 0.079(4) Uani 1 1 d . . .
C42B C 0.1636(11) 0.3420(8) 0.6534(5) 0.099(4) Uani 1 1 d . . .
C43B C 0.2128(13) 0.2788(8) 0.6439(5) 0.105(5) Uani 1 1 d . . .
H43B H 0.2037 0.2553 0.6182 0.126 Uiso 1 1 calc R . .
C44B C 0.2751(8) 0.2478(5) 0.6702(5) 0.089(4) Uani 1 1 d D F .
C45B C 0.2881(9) 0.2847(9) 0.7074(6) 0.094(4) Uani 1 1 d . . .
H45B H 0.3309 0.2651 0.7258 0.113 Uiso 1 1 calc R . .
C46B C 0.2412(9) 0.3474(8) 0.7177(5) 0.083(4) Uani 1 1 d . . .
S4B S 0.3395(3) 0.1680(2) 0.65568(18) 0.1221(15) Uani 1 1 d D . .
O41B O 0.3603(16) 0.1378(11) 0.7008(5) 0.130(3) Uiso 0.405(10) 1 d PD F 1
O42B O 0.2885(14) 0.1241(10) 0.6356(8) 0.130(3) Uiso 0.405(10) 1 d PD F 1
O43B O 0.4313(10) 0.1898(11) 0.6243(7) 0.130(3) Uiso 0.405(10) 1 d PD F 1
O44B O 0.3276(12) 0.1585(9) 0.6069(4) 0.130(3) Uiso 0.595(10) 1 d PD F 2
O45B O 0.4387(7) 0.1740(9) 0.6545(6) 0.130(3) Uiso 0.595(10) 1 d PD F 2
O46B O 0.2919(11) 0.1131(7) 0.6875(5) 0.130(3) Uiso 0.595(10) 1 d PD F 2
C4B C 0.0834(17) 0.3682(9) 0.6263(5) 0.151(9) Uani 1 1 d D . .
H4BA H 0.0759 0.4199 0.6266 0.181 Uiso 1 1 calc R . .
H4BB H 0.1074 0.3572 0.5931 0.181 Uiso 1 1 calc R . .
P1 P 0.6774(3) 0.4950(2) 0.09127(11) 0.0901(12) Uani 1 1 d . . .
O100 O 1.0653(9) 0.5970(7) 0.0181(4) 0.154(5) Uani 1 1 d . . .
C100 C 1.0837(15) 0.6575(11) -0.0178(8) 0.187(10) Uani 1 1 d . . .
H101 H 1.1525 0.6655 -0.0266 0.280 Uiso 1 1 calc R . .
H102 H 1.0482 0.6996 -0.0048 0.280 Uiso 1 1 calc R . .
H103 H 1.0623 0.6471 -0.0457 0.280 Uiso 1 1 calc R . .
C111 C 0.7916(11) 0.5295(8) 0.0712(4) 0.088(4) Uani 1 1 d . . .
C112 C 0.8690(10) 0.4993(8) 0.0864(5) 0.093(4) Uani 1 1 d . . .
H112 H 0.8601 0.4617 0.1101 0.112 Uiso 1 1 calc R . .
C113 C 0.9604(11) 0.5232(9) 0.0675(6) 0.112(5) Uani 1 1 d . . .
H113 H 1.0149 0.5021 0.0773 0.135 Uiso 1 1 calc R . .
C114 C 0.9684(16) 0.5805(11) 0.0330(6) 0.124(7) Uani 1 1 d . . .
C115 C 0.8938(16) 0.6102(10) 0.0170(6) 0.117(6) Uani 1 1 d . . .
H115 H 0.9009 0.6479 -0.0067 0.141 Uiso 1 1 calc R . .
C116 C 0.8086(12) 0.5832(9) 0.0367(5) 0.108(5) Uani 1 1 d . . .
H116 H 0.7549 0.6031 0.0256 0.129 Uiso 1 1 calc R . .
C121 C 0.5866(12) 0.5637(10) 0.1076(4) 0.096(5) Uani 1 1 d . . .
C122 C 0.6109(15) 0.6329(13) 0.1073(5) 0.121(6) Uani 1 1 d . . .
H122 H 0.6758 0.6458 0.0985 0.145 Uiso 1 1 calc R . .
C123 C 0.538(2) 0.6810(13) 0.1200(6) 0.142(8) Uani 1 1 d . . .
H123 H 0.5539 0.7284 0.1192 0.171 Uiso 1 1 calc R . .
C124 C 0.443(3) 0.6673(16) 0.1338(8) 0.159(12) Uani 1 1 d . . .
H124 H 0.3938 0.7030 0.1422 0.190 Uiso 1 1 calc R . .
C125 C 0.4246(14) 0.6007(17) 0.1347(6) 0.142(9) Uani 1 1 d . . .
H125 H 0.3594 0.5888 0.1447 0.170 Uiso 1 1 calc R . .
C126 C 0.4904(12) 0.5481(11) 0.1226(5) 0.117(6) Uani 1 1 d . . .
H126 H 0.4716 0.5011 0.1241 0.140 Uiso 1 1 calc R . .
C131 C 0.6763(8) 0.4360(8) 0.1423(4) 0.077(4) Uani 1 1 d . . .
C132 C 0.6623(7) 0.4640(7) 0.1850(4) 0.073(3) Uani 1 1 d . . .
H132 H 0.6538 0.5133 0.1875 0.088 Uiso 1 1 calc R . .
C133 C 0.6608(8) 0.4182(10) 0.2244(4) 0.085(4) Uani 1 1 d . . .
H133 H 0.6491 0.4370 0.2542 0.102 Uiso 1 1 calc R . .
C134 C 0.6753(9) 0.3473(9) 0.2223(5) 0.089(4) Uani 1 1 d . . .
H134 H 0.6749 0.3175 0.2499 0.106 Uiso 1 1 calc R . .
C135 C 0.6904(9) 0.3205(8) 0.1796(5) 0.089(4) Uani 1 1 d . . .
H135 H 0.7003 0.2713 0.1772 0.107 Uiso 1 1 calc R . .
C136 C 0.6914(9) 0.3645(9) 0.1398(5) 0.087(4) Uani 1 1 d . . .
H136 H 0.7027 0.3451 0.1101 0.104 Uiso 1 1 calc R . .
C141 C 0.6486(11) 0.4468(9) 0.0468(5) 0.101(5) Uani 1 1 d . . .
C142 C 0.7087(14) 0.4491(12) 0.0023(6) 0.157(8) Uani 1 1 d . . .
H142 H 0.7634 0.4768 -0.0052 0.189 Uiso 1 1 calc R . .
C143 C 0.6872(17) 0.4104(12) -0.0307(6) 0.162(9) Uani 1 1 d . . .
H143 H 0.7278 0.4125 -0.0614 0.194 Uiso 1 1 calc R . .
C144 C 0.6112(18) 0.3695(12) -0.0218(6) 0.161(9) Uani 1 1 d . . .
H144 H 0.6015 0.3414 -0.0452 0.193 Uiso 1 1 calc R . .
C145 C 0.5498(17) 0.3688(13) 0.0204(7) 0.184(10) Uani 1 1 d . . .
H145 H 0.4925 0.3441 0.0260 0.220 Uiso 1 1 calc R . .
C146 C 0.5704(13) 0.4050(11) 0.0567(6) 0.147(8) Uani 1 1 d . . .
H146 H 0.5307 0.4006 0.0876 0.176 Uiso 1 1 calc R . .
P2 P 0.5399(2) 0.45222(16) 0.61638(10) 0.0600(8) Uani 1 1 d . . .
O200 O 0.9340(5) 0.5473(4) 0.5413(3) 0.076(2) Uani 1 1 d . . .
C200 C 0.9525(8) 0.5995(7) 0.5032(4) 0.081(4) Uani 1 1 d . . .
H201 H 1.0212 0.6079 0.4944 0.121 Uiso 1 1 calc R . .
H202 H 0.9160 0.6432 0.5126 0.121 Uiso 1 1 calc R . .
H203 H 0.9329 0.5834 0.4763 0.121 Uiso 1 1 calc R . .
C211 C 0.6584(7) 0.4830(6) 0.5949(4) 0.060(3) Uani 1 1 d . . .
C212 C 0.7353(8) 0.4500(6) 0.6102(4) 0.060(3) Uani 1 1 d . . .
H212 H 0.7258 0.4116 0.6333 0.072 Uiso 1 1 calc R . .
C213 C 0.8246(8) 0.4733(7) 0.5918(4) 0.072(3) Uani 1 1 d . . .
H213 H 0.8775 0.4502 0.6020 0.087 Uiso 1 1 calc R . .
C214 C 0.8412(8) 0.5300(6) 0.5583(4) 0.060(3) Uani 1 1 d . . .
C215 C 0.7649(8) 0.5644(6) 0.5441(4) 0.064(3) Uani 1 1 d . . .
H215 H 0.7748 0.6036 0.5217 0.076 Uiso 1 1 calc R . .
C216 C 0.6744(8) 0.5418(6) 0.5624(4) 0.063(3) Uani 1 1 d . . .
H216 H 0.6215 0.5662 0.5530 0.076 Uiso 1 1 calc R . .
C221 C 0.5097(8) 0.4072(6) 0.5717(4) 0.060(3) Uani 1 1 d . . .
C222 C 0.5588(8) 0.4170(6) 0.5257(4) 0.067(3) Uani 1 1 d . . .
H222 H 0.6118 0.4464 0.5178 0.080 Uiso 1 1 calc R . .
C223 C 0.5319(9) 0.3842(7) 0.4904(4) 0.078(4) Uani 1 1 d . . .
H223 H 0.5664 0.3916 0.4587 0.094 Uiso 1 1 calc R . .
C224 C 0.4544(10) 0.3405(7) 0.5017(5) 0.078(4) Uani 1 1 d . . .
H224 H 0.4353 0.3189 0.4777 0.094 Uiso 1 1 calc R . .
C225 C 0.4056(9) 0.3290(6) 0.5484(5) 0.079(4) Uani 1 1 d . . .
H225 H 0.3543 0.2981 0.5566 0.094 Uiso 1 1 calc R . .
C226 C 0.4318(9) 0.3627(6) 0.5831(4) 0.075(3) Uani 1 1 d . . .
H226 H 0.3970 0.3557 0.6149 0.090 Uiso 1 1 calc R . .
C231 C 0.5347(7) 0.3939(6) 0.6679(4) 0.059(3) Uani 1 1 d . . .
C232 C 0.5475(8) 0.3226(6) 0.6656(4) 0.063(3) Uani 1 1 d . . .
H232 H 0.5590 0.3027 0.6361 0.076 Uiso 1 1 calc R . .
C233 C 0.5437(8) 0.2806(7) 0.7052(4) 0.072(3) Uani 1 1 d . . .
H233 H 0.5523 0.2313 0.7032 0.086 Uiso 1 1 calc R . .
C234 C 0.5274(8) 0.3079(8) 0.7487(4) 0.077(4) Uani 1 1 d . . .
H234 H 0.5239 0.2774 0.7762 0.092 Uiso 1 1 calc R . .
C235 C 0.5161(8) 0.3807(8) 0.7521(4) 0.073(3) Uani 1 1 d . . .
H235 H 0.5067 0.4006 0.7814 0.087 Uiso 1 1 calc R . .
C236 C 0.5193(7) 0.4223(6) 0.7108(4) 0.060(3) Uani 1 1 d . . .
H236 H 0.5106 0.4718 0.7121 0.072 Uiso 1 1 calc R . .
C241 C 0.4548(7) 0.5242(6) 0.6319(4) 0.058(3) Uani 1 1 d . . .
C242 C 0.4814(8) 0.5906(7) 0.6359(4) 0.068(3) Uani 1 1 d . . .
H242 H 0.5476 0.5989 0.6311 0.082 Uiso 1 1 calc R . .
C243 C 0.4155(9) 0.6447(7) 0.6467(4) 0.074(3) Uani 1 1 d . . .
H243 H 0.4361 0.6904 0.6480 0.089 Uiso 1 1 calc R . .
C244 C 0.3177(9) 0.6331(7) 0.6559(4) 0.076(3) Uani 1 1 d . . .
H244 H 0.2715 0.6709 0.6635 0.092 Uiso 1 1 calc R . .
C245 C 0.2889(9) 0.5674(8) 0.6540(4) 0.077(4) Uani 1 1 d . . .
H245 H 0.2223 0.5593 0.6611 0.093 Uiso 1 1 calc R . .
C246 C 0.3552(8) 0.5121(7) 0.6419(4) 0.069(3) Uani 1 1 d . . .
H246 H 0.3343 0.4665 0.6404 0.082 Uiso 1 1 calc R . .
C01C C -0.5094(10) 0.0727(8) 0.5040(6) 0.096(4) Uiso 1 1 d . G .
C02C C -0.4951(13) 0.0286(11) 0.5403(7) 0.149(7) Uiso 1 1 d . . .
H02C H -0.4896 0.0472 0.5684 0.179 Uiso 1 1 calc R . .
C06C C -0.5117(12) 0.0441(10) 0.4629(7) 0.131(6) Uiso 1 1 d . . .
H06C H -0.5181 0.0743 0.4363 0.158 Uiso 1 1 calc R . .
C07C C -0.5190(13) 0.1495(10) 0.5070(6) 0.127(6) Uiso 1 1 d . . .
H07A H -0.5574 0.1627 0.5368 0.152 Uiso 1 1 d . . .
H07B H -0.5602 0.1690 0.4870 0.152 Uiso 1 1 d . . .
N08C N -0.4231(12) 0.1825(11) 0.4863(7) 0.086(4) Uiso 0.50 1 d PG G 1
C09C C -0.3975(13) 0.1999(11) 0.4407(7) 0.105(7) Uiso 0.50 1 d PG G 1
H09C H -0.4357 0.1970 0.4187 0.126 Uiso 0.50 1 calc PR G 1
C10C C -0.3093(13) 0.2222(10) 0.4311(6) 0.089(6) Uiso 0.50 1 d PG G 1
H10C H -0.2731 0.2381 0.4009 0.107 Uiso 0.50 1 calc PR G 1
N11C N -0.2804(12) 0.2185(10) 0.4707(7) 0.085(4) Uiso 0.50 1 d PG G 1
C12C C -0.3507(14) 0.1940(11) 0.5049(6) 0.102(7) Uiso 0.50 1 d PG G 1
H12C H -0.3495 0.1860 0.5371 0.122 Uiso 0.50 1 calc PR G 1
N08' N -0.4356(12) 0.1856(11) 0.5020(7) 0.086(4) Uiso 0.50 1 d PG G 2
C09' C -0.4207(13) 0.1979(11) 0.5436(7) 0.105(7) Uiso 0.50 1 d PG G 2
H09' H -0.4647 0.1908 0.5731 0.126 Uiso 0.50 1 calc PR G 2
C10' C -0.3332(14) 0.2220(10) 0.5365(7) 0.089(6) Uiso 0.50 1 d PG G 2
H10' H -0.3039 0.2350 0.5600 0.107 Uiso 0.50 1 calc PR G 2
N11' N -0.2940(12) 0.2245(10) 0.4905(7) 0.085(4) Uiso 0.50 1 d PG G 2
C12' C -0.3572(14) 0.2020(12) 0.4692(6) 0.102(7) Uiso 0.50 1 d PG G 2
H12' H -0.3481 0.1983 0.4364 0.122 Uiso 0.50 1 calc PR G 2
C13C C -0.1929(13) 0.2397(10) 0.4731(6) 0.127(6) Uiso 1 1 d . . .
H13A H -0.1583 0.2113 0.4926 0.152 Uiso 1 1 d . . .
H13B H -0.1566 0.2294 0.4424 0.152 Uiso 1 1 d . . .
C14C C -0.1804(14) 0.3143(10) 0.4788(7) 0.145(7) Uiso 1 1 d . G .
H14A H -0.2266 0.3279 0.5079 0.173 Uiso 1 1 calc R . .
H14B H -0.1152 0.3181 0.4838 0.173 Uiso 1 1 calc R . .
C15C C -0.1917(13) 0.3618(9) 0.4435(6) 0.131(6) Uiso 1 1 d . . .
H15A H -0.2581 0.3591 0.4399 0.157 Uiso 1 1 calc R G .
H15B H -0.1484 0.3459 0.4144 0.157 Uiso 1 1 calc R . .
C16C C -0.1747(10) 0.4401(7) 0.4455(5) 0.100(4) Uiso 1 1 d . G .
H16A H -0.1861 0.4665 0.4171 0.151 Uiso 1 1 calc R . .
H16B H -0.1085 0.4451 0.4476 0.151 Uiso 1 1 calc R . .
H16C H -0.2190 0.4584 0.4732 0.151 Uiso 1 1 calc R . .
C01D C 0.2433(11) -0.0093(13) 0.4566(6) 0.153(10) Uiso 0.528(6) 1 d PGD H 1
C02D C 0.2576(14) 0.0507(12) 0.4710(8) 0.118(8) Uiso 0.528(6) 1 d PGD H 1
H02A H 0.2735 0.0898 0.4490 0.141 Uiso 0.528(6) 1 calc PR H 1
C03D C 0.2499(13) 0.0569(12) 0.5156(8) 0.131(7) Uiso 0.528(6) 1 d PGD H 1
H03A H 0.2602 0.1006 0.5261 0.157 Uiso 0.528(6) 1 calc PR H 1
C04D C 0.2279(9) 0.0032(14) 0.5457(6) 0.110(6) Uiso 0.528(6) 1 d PGD H 1
C05D C 0.2137(13) -0.0568(12) 0.5313(7) 0.133(9) Uiso 0.528(6) 1 d PGD H 1
H05A H 0.1977 -0.0960 0.5533 0.159 Uiso 0.528(6) 1 calc PR H 1
C06D C 0.2214(13) -0.0630(11) 0.4868(7) 0.140(9) Uiso 0.528(6) 1 d PGD H 1
H06A H 0.2111 -0.1068 0.4763 0.168 Uiso 0.528(6) 1 calc PR H 1
C07D C 0.2473(17) -0.0333(11) 0.4086(7) 0.29(2) Uiso 0.528(6) 1 d PD H 1
H07C H 0.3145 -0.0483 0.3942 0.353 Uiso 0.528(6) 1 calc PR H 1
H07D H 0.2082 -0.0749 0.4123 0.353 Uiso 0.528(6) 1 calc PR H 1
N08D N 0.2139(13) 0.0189(9) 0.3764(5) 0.167(9) Uiso 0.528(6) 1 d PGD H 1
C09D C 0.1220(13) 0.0347(16) 0.3756(8) 0.25(2) Uiso 0.528(6) 1 d PGD H 1
H09A H 0.0678 0.0137 0.3959 0.299 Uiso 0.528(6) 1 calc PR H 1
C10D C 0.1198(14) 0.0851(15) 0.3413(9) 0.27(2) Uiso 0.528(6) 1 d PGD H 1
H10A H 0.0639 0.1063 0.3330 0.321 Uiso 0.528(6) 1 calc PR H 1
N11D N 0.2105(16) 0.1006(9) 0.3208(6) 0.156(8) Uiso 0.528(6) 1 d PGD H 1
C12D C 0.2687(13) 0.0597(10) 0.3425(7) 0.191(14) Uiso 0.528(6) 1 d PGD H 1
H12A H 0.3367 0.0596 0.3352 0.230 Uiso 0.528(6) 1 calc PR H 1
C13D C 0.240(2) 0.1527(11) 0.2818(8) 0.174(12) Uiso 0.528(6) 1 d PD H 1
H13E H 0.3083 0.1618 0.2789 0.209 Uiso 0.528(6) 1 calc PR H 1
H13F H 0.2019 0.1971 0.2891 0.209 Uiso 0.528(6) 1 calc PR H 1
C14D C 0.229(3) 0.1316(11) 0.2351(9) 0.209 Uiso 0.528(6) 1 d PD H 1
H14C H 0.2814 0.0978 0.2220 0.209 Uiso 0.528(6) 1 calc PR H 1
H14D H 0.1670 0.1086 0.2395 0.209 Uiso 0.528(6) 1 calc PR H 1
C15D C 0.230(4) 0.1962(16) 0.2018(7) 0.26(2) Uiso 0.528(6) 1 d PD H 1
H15E H 0.2969 0.2053 0.1851 0.310 Uiso 0.528(6) 1 calc PR H 1
H15F H 0.1936 0.1886 0.1781 0.310 Uiso 0.528(6) 1 calc PR H 1
C16D C 0.186(2) 0.2581(12) 0.2287(10) 0.249(13) Uiso 0.528(6) 1 d PD H 1
H16D H 0.2299 0.2724 0.2466 0.373 Uiso 0.528(6) 1 calc PR H 1
H16E H 0.1253 0.2451 0.2504 0.373 Uiso 0.528(6) 1 calc PR H 1
H16F H 0.1732 0.2971 0.2068 0.373 Uiso 0.528(6) 1 calc PR H 1
C17D C 0.2196(12) 0.0079(13) 0.5964(6) 0.129(8) Uiso 0.528(6) 1 d PD H 1
H17A H 0.2289 -0.0403 0.6104 0.155 Uiso 0.528(6) 1 calc PR H 1
H17B H 0.2737 0.0348 0.5997 0.155 Uiso 0.528(6) 1 calc PR H 1
N18D N 0.1328(10) 0.0388(9) 0.6245(5) 0.129(7) Uiso 0.528(6) 1 d PGD H 1
C19D C 0.0761(14) 0.0907(10) 0.6104(5) 0.170(11) Uiso 0.528(6) 1 d PGD H 1
H19A H 0.0861 0.1140 0.5799 0.204 Uiso 0.528(6) 1 calc PR H 1
C20D C 0.0029(13) 0.1039(10) 0.6471(6) 0.172(12) Uiso 0.528(6) 1 d PGD H 1
H20A H -0.0481 0.1382 0.6470 0.207 Uiso 0.528(6) 1 calc PR H 1
N21D N 0.0143(11) 0.0601(9) 0.6837(5) 0.132(7) Uiso 0.528(6) 1 d PGD H 1
C22D C 0.0946(11) 0.0198(9) 0.6698(5) 0.096(6) Uiso 0.528(6) 1 d PGD H 1
H22A H 0.1199 -0.0158 0.6886 0.115 Uiso 0.528(6) 1 calc PR H 1
C23D C -0.0487(16) 0.0573(13) 0.7305(7) 0.169(10) Uiso 0.528(6) 1 d PD H 1
H23C H -0.0308 0.0145 0.7485 0.203 Uiso 0.528(6) 1 calc PR H 1
H23D H -0.1154 0.0532 0.7277 0.203 Uiso 0.528(6) 1 calc PR H 1
C24D C -0.046(3) 0.1206(18) 0.7578(9) 0.210(16) Uiso 0.528(6) 1 d PD H 1
H24A H -0.1113 0.1413 0.7691 0.252 Uiso 0.528(6) 1 calc PR H 1
H24B H -0.0188 0.1061 0.7855 0.252 Uiso 0.528(6) 1 calc PR H 1
C25D C 0.016(3) 0.1740(15) 0.7262(10) 0.158(11) Uiso 0.528(6) 1 d PD H 1
H25C H -0.0215 0.2015 0.7061 0.190 Uiso 0.528(6) 1 calc PR H 1
H25D H 0.0713 0.1498 0.7056 0.190 Uiso 0.528(6) 1 calc PR H 1
C26D C 0.052(3) 0.222(2) 0.7552(15) 0.176(12) Uiso 0.528(6) 1 d PD H 1
H26A H 0.0885 0.2589 0.7345 0.264 Uiso 0.528(6) 1 calc PR H 1
H26B H 0.0936 0.1955 0.7732 0.264 Uiso 0.528(6) 1 calc PR H 1
H26C H -0.0026 0.2442 0.7769 0.264 Uiso 0.528(6) 1 calc PR H 1
C01F C 0.1206(15) 0.0145(13) 0.4868(6) 0.153(10) Uiso 0.472(6) 1 d PGD H 2
C02F C 0.1854(17) 0.0595(12) 0.4892(7) 0.118(8) Uiso 0.472(6) 1 d PGD H 2
H02B H 0.1979 0.0983 0.4666 0.141 Uiso 0.472(6) 1 calc PR H 2
C03F C 0.2326(15) 0.0503(13) 0.5232(9) 0.131(7) Uiso 0.472(6) 1 d PGD H 2
H03B H 0.2789 0.0824 0.5249 0.157 Uiso 0.472(6) 1 calc PR H 2
C04F C 0.2150(15) -0.0040(14) 0.5548(6) 0.110(6) Uiso 0.472(6) 1 d PGD H 2
C05F C 0.1502(18) -0.0490(12) 0.5525(7) 0.133(9) Uiso 0.472(6) 1 d PGD H 2
H05B H 0.1377 -0.0878 0.5751 0.159 Uiso 0.472(6) 1 calc PR H 2
C06F C 0.1030(15) -0.0397(12) 0.5185(8) 0.140(9) Uiso 0.472(6) 1 d PGD H 2
H06B H 0.0567 -0.0719 0.5168 0.168 Uiso 0.472(6) 1 calc PR H 2
C07F C 0.0589(15) 0.0142(15) 0.4524(7) 0.29(2) Uiso 0.472(6) 1 d PD H 2
H07E H 0.0356 -0.0334 0.4531 0.353 Uiso 0.472(6) 1 calc PR H 2
H07F H 0.0024 0.0470 0.4614 0.353 Uiso 0.472(6) 1 calc PR H 2
N08F N 0.1119(12) 0.0348(11) 0.4052(6) 0.167(9) Uiso 0.472(6) 1 d PGD H 2
C09F C 0.175(2) -0.0066(13) 0.3766(7) 0.25(2) Uiso 0.472(6) 1 d PGD H 2
H09B H 0.1924 -0.0543 0.3838 0.299 Uiso 0.472(6) 1 calc PR H 2
C10F C 0.209(2) 0.0314(15) 0.3361(7) 0.27(2) Uiso 0.472(6) 1 d PGD H 2
H10B H 0.2546 0.0152 0.3097 0.321 Uiso 0.472(6) 1 calc PR H 2
N11F N 0.1668(16) 0.0962(12) 0.3397(7) 0.156(8) Uiso 0.472(6) 1 d PGD H 2
C12F C 0.1069(16) 0.0983(10) 0.3823(8) 0.191(14) Uiso 0.472(6) 1 d PGD H 2
H12B H 0.0678 0.1377 0.3942 0.230 Uiso 0.472(6) 1 calc PR H 2
C13F C 0.183(2) 0.1535(14) 0.3031(10) 0.174(12) Uiso 0.472(6) 1 d PD H 2
H13G H 0.2527 0.1610 0.2922 0.209 Uiso 0.472(6) 1 calc PR H 2
H13H H 0.1503 0.1975 0.3155 0.209 Uiso 0.472(6) 1 calc PR H 2
C14F C 0.143(4) 0.1337(16) 0.2625(12) 0.209 Uiso 0.472(6) 1 d PD H 2
H14E H 0.1769 0.0895 0.2509 0.209 Uiso 0.472(6) 1 calc PR H 2
H14F H 0.0746 0.1244 0.2746 0.209 Uiso 0.472(6) 1 calc PR H 2
C15F C 0.152(5) 0.1878(19) 0.2215(12) 0.26(2) Uiso 0.472(6) 1 d PD H 2
H15G H 0.0892 0.1953 0.2135 0.310 Uiso 0.472(6) 1 calc PR H 2
H15H H 0.1980 0.1684 0.1941 0.310 Uiso 0.472(6) 1 calc PR H 2
C16F C 0.186(2) 0.2581(12) 0.2287(10) 0.249(13) Uiso 0.472(6) 1 d PD H 2
H16G H 0.1622 0.2944 0.2080 0.373 Uiso 0.472(6) 1 calc PR H 2
H16H H 0.2560 0.2566 0.2214 0.373 Uiso 0.472(6) 1 calc PR H 2
H16I H 0.1606 0.2689 0.2615 0.373 Uiso 0.472(6) 1 calc PR H 2
C17F C 0.2697(14) -0.0124(14) 0.5923(6) 0.129(8) Uiso 0.472(6) 1 d PD H 2
H17C H 0.3009 -0.0601 0.5925 0.155 Uiso 0.472(6) 1 calc PR H 2
H17D H 0.3208 0.0217 0.5851 0.155 Uiso 0.472(6) 1 calc PR H 2
N18F N 0.2089(11) -0.0018(8) 0.6384(5) 0.129(7) Uiso 0.472(6) 1 d PGD H 2
C19F C 0.2335(14) -0.0190(13) 0.6795(6) 0.170(11) Uiso 0.472(6) 1 d PGD H 2
H19B H 0.2933 -0.0400 0.6832 0.204 Uiso 0.472(6) 1 calc PR H 2
C20F C 0.1585(16) -0.0012(13) 0.7143(5) 0.172(12) Uiso 0.472(6) 1 d PGD H 2
H20B H 0.1561 -0.0074 0.7470 0.207 Uiso 0.472(6) 1 calc PR H 2
N21F N 0.0876(12) 0.0271(9) 0.6947(6) 0.132(7) Uiso 0.472(6) 1 d PGD H 2
C22F C 0.1187(12) 0.0267(11) 0.6478(6) 0.096(6) Uiso 0.472(6) 1 d PGD H 2
H22B H 0.0833 0.0436 0.6253 0.115 Uiso 0.472(6) 1 calc PR H 2
C23F C -0.0060(15) 0.0533(15) 0.7202(9) 0.169(10) Uiso 0.472(6) 1 d PD H 2
H23E H -0.0480 0.0136 0.7320 0.203 Uiso 0.472(6) 1 calc PR H 2
H23F H -0.0364 0.0850 0.6988 0.203 Uiso 0.472(6) 1 calc PR H 2
C24F C 0.005(2) 0.0926(16) 0.7609(9) 0.210(16) Uiso 0.472(6) 1 d PD H 2
H24C H -0.0578 0.1153 0.7752 0.252 Uiso 0.472(6) 1 calc PR H 2
H24D H 0.0224 0.0580 0.7850 0.252 Uiso 0.472(6) 1 calc PR H 2
C25F C 0.078(2) 0.1477(19) 0.7496(14) 0.158(11) Uiso 0.472(6) 1 d PD H 2
H25E H 0.0964 0.1573 0.7150 0.190 Uiso 0.472(6) 1 calc PR H 2
H25F H 0.1367 0.1281 0.7595 0.190 Uiso 0.472(6) 1 calc PR H 2
C26F C 0.050(4) 0.2167(18) 0.771(2) 0.176(12) Uiso 0.472(6) 1 d PD H 2
H26D H 0.1023 0.2485 0.7611 0.264 Uiso 0.472(6) 1 calc PR H 2
H26E H 0.0346 0.2088 0.8056 0.264 Uiso 0.472(6) 1 calc PR H 2
H26F H -0.0073 0.2377 0.7613 0.264 Uiso 0.472(6) 1 calc PR H 2
Gd1 Gd 0.7281(4) 0.0412(3) 0.19415(18) 0.1730(18) Uiso 0.33 1 d P I 1
O01W O 0.877(3) -0.016(3) 0.1421(17) 0.197(18) Uiso 0.33 1 d P I 1
O02W O 0.902(4) 0.105(3) 0.2097(19) 0.23(2) Uiso 0.33 1 d P J 1
O03W O 0.708(3) 0.012(2) 0.2832(14) 0.160(14) Uiso 0.33 1 d P I 1
O04W O 0.6936(19) -0.0887(14) 0.2144(9) 0.161(9) Uiso 0.50 1 d P I 1
O05W O 0.753(2) 0.1294(17) 0.1419(11) 0.201(12) Uiso 0.50 1 d P I 1
O06W O 0.7373(5) -0.0070(4) 0.1520(3) 0.072(2) Uiso 1 1 d . . .
O07W O 0.5655(10) 0.0193(8) 0.1984(5) 0.180(5) Uiso 1 1 d . . .
O08W O 0.2255(8) 0.2604(6) 0.5099(4) 0.127(4) Uiso 1 1 d . . .
O09W O -0.5720(8) 0.0239(6) 0.9846(4) 0.126(4) Uiso 1 1 d . . .
O10W O 0.1540(13) 0.0367(10) 0.9217(6) 0.101(6) Uiso 0.50 1 d P . .
O11W O 0.0461(17) 0.2025(13) 0.5159(8) 0.141(8) Uiso 0.50 1 d P . .
O12W O -0.445(2) 0.2094(17) 0.9700(11) 0.198(12) Uiso 0.50 1 d P . .
O13W O 0.8322(16) -0.0240(12) 0.9153(8) 0.133(8) Uiso 0.50 1 d P . .
O14W O -0.299(3) 0.1160(19) 0.7140(13) 0.223(14) Uiso 0.50 1 d P . .
O15W O 0.0592(14) 0.2089(10) 0.4344(7) 0.107(6) Uiso 0.50 1 d P . .
O16W O 0.3535(16) 0.2587(12) 1.0002(8) 0.189(9) Uiso 0.67 1 d P . .
O17W O 0.538(4) 0.067(3) 0.6919(18) 0.208(19) Uiso 0.33 1 d P . .
O18W O -0.071(3) 0.177(2) -0.0176(14) 0.156(14) Uiso 0.33 1 d P . .
O19W O -0.361(3) 0.196(2) 0.2885(14) 0.159(14) Uiso 0.33 1 d P . .
O20W O 0.535(2) 0.2059(18) 0.2593(12) 0.135(11) Uiso 0.33 1 d P . .
O21W O 0.758(3) 0.225(2) 0.0596(15) 0.177(16) Uiso 0.33 1 d P . .
O22W O -0.404(3) 0.141(2) 0.3573(15) 0.176(16) Uiso 0.33 1 d P . .
O23W O 0.312(3) 0.122(2) 0.0706(16) 0.193(18) Uiso 0.33 1 d P . .
O24W O 0.713(4) 0.159(3) 0.2377(18) 0.207(19) Uiso 0.33 1 d P . .
O25W O 0.548(4) -0.040(3) 0.6574(19) 0.23(2) Uiso 0.33 1 d P . .
O26W O 0.832(4) -0.036(3) 0.8383(19) 0.23(2) Uiso 0.33 1 d P . .
O27W O 0.493(4) 0.158(3) 0.7943(19) 0.160(19) Uiso 0.25 1 d P . .
O28W O 0.189(4) 0.168(3) 0.5726(18) 0.152(18) Uiso 0.25 1 d P . .
O29W O 0.413(4) 0.015(3) 0.1872(19) 0.17(2) Uiso 0.25 1 d P . .
O30W O -0.051(6) 0.074(4) -0.074(3) 0.24(3) Uiso 0.25 1 d P . .

loop_
_atom_site_aniso_label
_atom_site_aniso_U_11
_atom_site_aniso_U_22
_atom_site_aniso_U_33
_atom_site_aniso_U_23
_atom_site_aniso_U_13
_atom_site_aniso_U_12
O1A 0.080(6) 0.123(8) 0.132(9) -0.040(7) -0.030(6) -0.004(6)
C11A 0.087(11) 0.103(12) 0.113(12) -0.026(10) -0.045(9) -0.015(9)
C12A 0.111(13) 0.144(15) 0.078(11) -0.024(10) -0.026(9) -0.009(12)
C13A 0.146(16) 0.168(19) 0.114(14) -0.041(13) -0.049(12) -0.033(14)
C14A 0.27(3) 0.103(15) 0.16(2) -0.059(14) -0.10(2) -0.023(17)
C15A 0.124(14) 0.109(14) 0.140(16) -0.050(12) -0.048(12) -0.011(11)
C16A 0.077(10) 0.096(11) 0.108(12) -0.019(9) -0.028(9) 0.007(8)
C1A 0.095(12) 0.22(2) 0.095(12) -0.040(13) -0.020(10) -0.031(13)
O2A 0.069(6) 0.230(14) 0.116(9) -0.047(9) -0.028(6) -0.005(8)
C21A 0.065(10) 0.141(15) 0.098(12) -0.006(11) -0.009(9) -0.008(9)
C22A 0.060(9) 0.161(17) 0.097(12) -0.028(12) -0.013(9) -0.015(10)
C23A 0.070(10) 0.19(2) 0.107(14) -0.026(13) -0.025(9) -0.020(12)
C24A 0.086(12) 0.158(18) 0.150(18) -0.033(15) -0.029(12) 0.013(11)
C25A 0.112(14) 0.153(18) 0.106(14) -0.035(13) -0.006(12) -0.014(13)
C26A 0.084(11) 0.187(19) 0.075(11) -0.034(12) -0.025(9) -0.031(12)
C2A 0.072(9) 0.176(16) 0.109(12) -0.055(12) -0.030(9) -0.018(10)
O3A 0.081(7) 0.174(11) 0.118(9) -0.048(8) -0.024(6) -0.012(7)
C31A 0.080(12) 0.165(18) 0.106(15) -0.053(13) -0.026(11) -0.024(12)
C32A 0.100(13) 0.152(16) 0.075(11) -0.064(11) -0.018(10) -0.001(12)
C33A 0.108(14) 0.139(16) 0.086(12) -0.039(11) -0.029(10) -0.024(12)
C34A 0.129(15) 0.119(13) 0.099(13) -0.018(11) -0.071(12) -0.029(12)
C35A 0.093(12) 0.159(17) 0.097(13) -0.018(12) -0.038(11) -0.040(11)
C36A 0.076(11) 0.160(16) 0.105(13) -0.042(12) -0.051(10) -0.012(10)
S3A 0.143(4) 0.138(4) 0.143(4) -0.027(3) -0.061(3) -0.047(3)
C3A 0.099(12) 0.164(16) 0.094(11) -0.056(11) -0.022(9) -0.007(11)
O4A 0.082(6) 0.091(7) 0.148(9) -0.036(6) -0.036(6) -0.007(5)
C41A 0.071(9) 0.095(12) 0.120(14) -0.046(11) -0.014(9) 0.005(8)
C42A 0.059(8) 0.094(11) 0.113(12) -0.036(10) -0.004(8) 0.001(8)
C43A 0.067(9) 0.106(13) 0.138(15) -0.043(11) -0.015(9) 0.004(9)
C44A 0.124(13) 0.076(11) 0.107(13) -0.027(10) -0.018(11) 0.006(9)
C45A 0.118(13) 0.106(13) 0.090(11) -0.039(10) -0.009(9) 0.001(10)
C46A 0.074(10) 0.143(16) 0.105(13) -0.073(12) -0.003(9) 0.007(10)
S4A 0.230(7) 0.096(4) 0.145(5) -0.037(3) -0.037(5) 0.008(4)
O41A 0.173(12) 0.192(14) 0.137(11) 0.031(10) -0.046(10) 0.000(10)
O42A 0.68(5) 0.076(9) 0.154(14) 0.009(9) -0.08(2) -0.020(16)
O43A 0.220(18) 0.108(12) 0.46(3) 0.014(15) -0.11(2) -0.056(12)
C4A 0.095(11) 0.103(12) 0.170(18) -0.004(12) -0.073(12) -0.011(9)
O1B 0.075(6) 0.114(8) 0.196(11) -0.082(8) -0.035(7) 0.000(5)
C11B 0.16(2) 0.147(18) 0.18(2) -0.091(16) -0.098(17) 0.050(15)
C12B 0.123(16) 0.103(14) 0.35(4) -0.046(18) -0.17(2) -0.015(13)
C13B 0.28(3) 0.125(18) 0.36(4) -0.06(2) -0.26(3) 0.019(19)
C14B 0.42(5) 0.079(13) 0.27(3) 0.022(16) -0.30(3) -0.06(2)
C15B 0.45(4) 0.069(12) 0.19(2) -0.021(12) -0.26(3) 0.014(18)
C16B 0.23(3) 0.117(17) 0.27(3) 0.067(19) -0.21(3) -0.057(18)
C1B 0.060(12) 0.17(2) 0.59(7) -0.18(3) -0.10(2) 0.034(14)
O2B 0.094(7) 0.110(9) 0.170(11) -0.044(8) 0.011(7) -0.023(7)
C21B 0.078(13) 0.108(19) 0.29(4) -0.03(2) 0.051(17) -0.010(13)
C22B 0.117(18) 0.093(17) 0.28(3) -0.040(19) 0.11(2) -0.024(13)
C23B 0.14(2) 0.13(2) 0.35(4) 0.02(2) 0.13(2) 0.006(17)
C24B 0.15(3) 0.050(12) 0.55(7) 0.05(2) 0.13(3) -0.021(13)
C25B 0.059(11) 0.109(19) 0.55(6) -0.03(3) 0.01(2) -0.012(12)
C26B 0.071(13) 0.074(13) 0.35(4) -0.054(18) 0.009(17) -0.016(11)
C2B 0.23(3) 0.126(17) 0.140(18) -0.012(13) 0.103(18) -0.032(17)
O3B 0.087(6) 0.105(8) 0.108(8) -0.039(6) -0.020(6) -0.003(6)
C31B 0.158(18) 0.098(13) 0.077(12) -0.036(10) -0.043(12) 0.001(13)
C32B 0.121(14) 0.111(14) 0.101(13) -0.035(11) -0.050(12) 0.005(11)
C33B 0.24(3) 0.132(18) 0.108(16) -0.007(13) -0.077(17) 0.027(18)
C34B 0.26(3) 0.14(2) 0.14(2) 0.007(17) -0.10(2) 0.07(2)
C35B 0.27(3) 0.13(2) 0.087(14) -0.006(13) -0.002(18) -0.02(2)
C36B 0.140(17) 0.127(16) 0.071(12) -0.017(11) 0.009(11) -0.008(13)
C3B 0.069(9) 0.157(16) 0.120(14) -0.019(12) -0.029(9) -0.026(10)
O4B 0.081(6) 0.095(7) 0.117(8) -0.030(6) -0.018(5) -0.007(5)
C41B 0.058(8) 0.096(11) 0.078(9) -0.003(8) -0.007(7) -0.010(7)
C42B 0.116(12) 0.097(12) 0.083(10) -0.014(9) -0.022(9) -0.002(10)
C43B 0.160(15) 0.085(11) 0.070(10) -0.013(8) -0.026(10) 0.006(11)
C44B 0.061(8) 0.104(11) 0.092(11) -0.003(9) 0.002(8) -0.016(8)
C45B 0.053(8) 0.119(13) 0.112(12) 0.005(10) -0.022(8) -0.018(8)
C46B 0.055(8) 0.096(11) 0.098(11) -0.031(9) -0.008(8) -0.014(8)
S4B 0.116(3) 0.090(3) 0.149(4) -0.006(3) -0.011(3) 0.000(2)
C4B 0.28(3) 0.103(13) 0.089(12) -0.035(10) -0.099(16) 0.086(16)
P1 0.087(2) 0.138(3) 0.0467(19) -0.013(2) -0.0125(17) -0.013(2)
O100 0.144(11) 0.155(11) 0.136(10) -0.025(9) 0.037(8) -0.048(9)
C100 0.17(2) 0.147(18) 0.19(2) -0.010(16) 0.067(16) -0.063(15)
C111 0.105(11) 0.111(11) 0.040(7) -0.005(7) 0.000(7) -0.013(9)
C112 0.080(10) 0.120(12) 0.073(9) -0.015(8) 0.001(8) -0.017(9)
C113 0.079(10) 0.133(14) 0.111(13) -0.029(11) 0.015(9) -0.015(10)
C114 0.131(17) 0.131(16) 0.080(12) -0.033(11) 0.054(12) -0.055(14)
C115 0.123(15) 0.138(16) 0.081(12) -0.012(10) -0.005(12) 0.004(14)
C116 0.105(12) 0.142(15) 0.067(10) -0.003(10) 0.002(9) -0.023(11)
C121 0.118(14) 0.128(14) 0.043(8) -0.006(8) -0.029(8) 0.015(11)
C122 0.142(16) 0.146(17) 0.070(11) -0.023(11) -0.016(10) 0.006(15)
C123 0.22(3) 0.133(18) 0.066(12) 0.004(11) -0.026(15) 0.02(2)
C124 0.23(3) 0.18(3) 0.067(13) -0.017(16) -0.052(17) 0.08(3)
C125 0.074(11) 0.26(3) 0.085(13) 0.006(18) -0.031(9) 0.033(18)
C126 0.071(10) 0.203(19) 0.081(11) -0.023(11) -0.028(9) 0.013(12)
C131 0.060(7) 0.124(12) 0.052(8) -0.014(8) -0.015(6) -0.019(8)
C132 0.050(7) 0.113(10) 0.056(8) -0.005(8) -0.012(6) -0.008(7)
C133 0.054(7) 0.147(14) 0.055(8) -0.009(9) -0.013(6) -0.001(8)
C134 0.065(8) 0.121(13) 0.084(11) -0.016(10) -0.022(7) -0.001(8)
C135 0.079(9) 0.107(11) 0.083(10) -0.018(10) -0.020(8) -0.004(8)
C136 0.082(9) 0.115(12) 0.066(9) -0.023(9) -0.014(7) -0.022(9)
C141 0.111(12) 0.146(14) 0.051(8) -0.014(8) -0.019(8) -0.016(10)
C142 0.156(17) 0.24(2) 0.081(12) -0.068(14) -0.009(11) -0.043(16)
C143 0.22(2) 0.21(2) 0.060(11) -0.038(12) -0.001(12) -0.083(19)
C144 0.24(3) 0.19(2) 0.064(12) -0.002(12) -0.026(14) -0.098(19)
C145 0.20(2) 0.27(3) 0.090(14) -0.046(16) -0.018(14) -0.09(2)
C146 0.132(15) 0.24(2) 0.080(11) -0.041(13) -0.007(10) -0.083(15)
P2 0.0614(18) 0.074(2) 0.0481(17) -0.0061(14) -0.0161(14) -0.0131(15)
O200 0.062(5) 0.104(6) 0.064(5) 0.008(5) -0.015(4) -0.023(4)
C200 0.070(8) 0.110(11) 0.066(8) 0.001(8) -0.018(6) -0.023(7)
C211 0.054(7) 0.083(8) 0.046(6) -0.008(6) -0.017(5) -0.011(6)
C212 0.056(7) 0.076(8) 0.047(6) 0.001(6) -0.011(5) -0.011(6)
C213 0.063(8) 0.100(10) 0.058(7) -0.001(7) -0.024(6) 0.000(7)
C214 0.058(7) 0.072(8) 0.051(7) -0.009(6) -0.009(6) -0.017(6)
C215 0.069(8) 0.068(8) 0.058(7) -0.004(6) -0.020(6) -0.009(6)
C216 0.055(7) 0.075(8) 0.061(7) 0.000(6) -0.016(6) -0.006(6)
C221 0.062(7) 0.075(8) 0.046(7) -0.005(6) -0.019(5) -0.006(6)
C222 0.071(8) 0.078(8) 0.056(7) -0.001(6) -0.021(6) -0.013(6)
C223 0.093(9) 0.092(10) 0.056(8) -0.002(7) -0.035(7) 0.008(8)
C224 0.100(10) 0.079(9) 0.070(9) -0.017(7) -0.043(8) -0.006(8)
C225 0.097(9) 0.080(9) 0.072(9) -0.008(7) -0.042(8) -0.017(7)
C226 0.097(9) 0.072(8) 0.060(8) -0.005(6) -0.028(7) -0.005(7)
C231 0.048(6) 0.084(9) 0.050(7) -0.006(6) -0.011(5) -0.022(6)
C232 0.066(7) 0.070(8) 0.058(8) -0.005(6) -0.021(6) -0.010(6)
C233 0.067(8) 0.084(9) 0.067(8) 0.008(7) -0.023(6) -0.015(7)
C234 0.060(7) 0.103(11) 0.063(9) 0.019(8) -0.013(6) -0.017(7)
C235 0.059(7) 0.100(11) 0.059(8) -0.002(7) -0.015(6) -0.004(7)
C236 0.051(6) 0.072(8) 0.058(7) -0.002(6) -0.014(5) -0.003(6)
C241 0.052(6) 0.074(8) 0.049(6) -0.007(6) -0.015(5) -0.008(6)
C242 0.059(7) 0.092(10) 0.056(7) -0.005(7) -0.017(6) -0.008(7)
C243 0.079(9) 0.077(9) 0.075(9) -0.010(7) -0.029(7) -0.014(7)
C244 0.078(9) 0.088(10) 0.066(8) -0.003(7) -0.023(7) -0.007(7)
C245 0.058(8) 0.102(11) 0.072(9) 0.000(8) -0.019(6) -0.004(8)
C246 0.061(7) 0.084(9) 0.061(7) 0.006(6) -0.013(6) -0.026(7)

loop_
_atom_type_symbol
_atom_type_description
_atom_type_scat_dispersion_real
_atom_type_scat_dispersion_imag
_atom_type_scat_source
C C 0.0181 0.0091 'International Tables Vol C Tables 4.2.6.8 and 6.1.1.4'
H H 0.0000 0.0000 'International Tables Vol C Tables 4.2.6.8 and 6.1.1.4'
N N 0.0311 0.0180 'International Tables Vol C Tables 4.2.6.8 and 6.1.1.4'
O O 0.0492 0.0322 'International Tables Vol C Tables 4.2.6.8 and 6.1.1.4'
P P 0.2955 0.4335 'International Tables Vol C Tables 4.2.6.8 and 6.1.1.4'
S S 0.3331 0.5567 'International Tables Vol C Tables 4.2.6.8 and 6.1.1.4'
Gd Gd -8.8380 11.9157 'International Tables Vol C Tables 4.2.6.8 and 6.1.1.4'

loop_
_geom_angle_atom_site_label_1
_geom_angle_atom_site_label_2
_geom_angle_atom_site_label_3
_geom_angle
_geom_angle_site_symmetry_1
_geom_angle_site_symmetry_3
C12A C11A O1A 122.6(15) . .
C12A C11A C16A 120.3(15) . .
O1A C11A C16A 117.1(14) . .
C11A C12A C13A 119.6(17) . .
C11A C12A C1A 119.5(16) . .
C13A C12A C1A 120.9(17) . .
C12A C13A C14A 118.5(17) . .
C12A C13A H13C 120.8 . .
C14A C13A H13C 120.8 . .
C15A C14A C13A 119.3(13) . .
C15A C14A S1A 123.7(16) . .
C13A C14A S1A 117.0(15) . .
C14A C15A C16A 122.3(17) . .
C14A C15A H15C 118.9 . .
C16A C15A H15C 118.9 . .
C15A C16A C11A 119.7(15) . .
C15A C16A C4A 120.3(15) . .
C11A C16A C4A 119.8(14) . .
O15A S1A O13A 142.2(14) . .
O15A S1A O14A 116.7(8) . .
O13A S1A O14A 68.1(10) . .
O15A S1A O12A 68.7(10) . .
O13A S1A O12A 115.0(7) . .
O14A S1A O12A 50.4(10) . .
O15A S1A O11A 43.1(10) . .
O13A S1A O11A 114.8(7) . .
O14A S1A O11A 152.3(13) . .
O12A S1A O11A 111.4(7) . .
O15A S1A O16A 113.4(7) . .
O13A S1A O16A 44.4(10) . .
O14A S1A O16A 112.1(7) . .
O12A S1A O16A 150.7(13) . .
O11A S1A O16A 73.4(10) . .
O15A S1A C14A 107.7(10) . .
O13A S1A C14A 107.1(10) . .
O14A S1A C14A 103.4(10) . .
O12A S1A C14A 105.2(9) . .
O11A S1A C14A 101.8(9) . .
O16A S1A C14A 101.7(9) . .
C26A C1A C12A 111.0(15) . .
C26A C1A H1AA 109.4 . .
C12A C1A H1AA 109.4 . .
C26A C1A H1AB 109.4 . .
C12A C1A H1AB 109.4 . .
H1AA C1A H1AB 108.0 . .
O2A C21A C26A 123.6(17) . .
O2A C21A C22A 115.9(16) . .
C26A C21A C22A 120.5(17) . .
C23A C22A C21A 118.1(16) . .
C23A C22A C2A 119.8(17) . .
C21A C22A C2A 122.1(17) . .
C22A C23A C24A 120.7(17) . .
C22A C23A H23A 119.7 . .
C24A C23A H23A 119.7 . .
C25A C24A C23A 122.3(14) . .
C25A C24A S2A 117.7(15) . .
C23A C24A S2A 119.9(16) . .
C26A C25A C24A 118.7(16) . .
C26A C25A H25A 120.7 . .
C24A C25A H25A 120.7 . .
C25A C26A C21A 119.4(18) . .
C25A C26A C1A 121.9(17) . .
C21A C26A C1A 118.6(19) . .
O23A S2A O21A 113.2(8) . .
O23A S2A O22A 111.6(7) . .
O21A S2A O22A 110.1(7) . .
O23A S2A C24A 108.3(9) . .
O21A S2A C24A 107.8(10) . .
O22A S2A C24A 105.4(9) . .
C22A C2A C36A 112.5(13) . .
C22A C2A H2AA 109.1 . .
C36A C2A H2AA 109.1 . .
C22A C2A H2AB 109.1 . .
C36A C2A H2AB 109.1 . .
H2AA C2A H2AB 107.8 . .
C36A C31A O3A 117.6(18) . .
C36A C31A C32A 123(2) . .
O3A C31A C32A 119.7(17) . .
C33A C32A C31A 117.9(18) . .
C33A C32A C3A 121.7(18) . .
C31A C32A C3A 120.4(19) . .
C32A C33A C34A 121.7(16) . .
C32A C33A H33A 119.2 . .
C34A C33A H33A 119.2 . .
C35A C34A C33A 118.7(14) . .
C35A C34A S3A 122.5(15) . .
C33A C34A S3A 118.8(14) . .
C34A C35A C36A 122.6(17) . .
C34A C35A H35A 118.7 . .
C36A C35A H35A 118.7 . .
C31A C36A C35A 116.3(19) . .
C31A C36A C2A 123.1(19) . .
C35A C36A C2A 120.5(15) . .
O32A S3A O33A 114.8(6) . .
O32A S3A O35A 61.6(12) . .
O33A S3A O35A 136.8(13) . .
O32A S3A O36A 138.2(13) . .
O33A S3A O36A 38.0(12) . .
O35A S3A O36A 113.0(8) . .
O32A S3A O31A 110.1(6) . .
O33A S3A O31A 108.9(6) . .
O35A S3A O31A 49.2(12) . .
O36A S3A O31A 72.0(12) . .
O32A S3A O34A 48.8(12) . .
O33A S3A O34A 72.4(12) . .
O35A S3A O34A 108.7(8) . .
O36A S3A O34A 108.7(8) . .
O31A S3A O34A 150.4(12) . .
O32A S3A C34A 108.9(7) . .
O33A S3A C34A 110.0(7) . .
O35A S3A C34A 111.4(11) . .
O36A S3A C34A 111.0(11) . .
O31A S3A C34A 103.6(8) . .
O34A S3A C34A 103.5(10) . .
C46A C3A C32A 112.5(12) . .
C46A C3A H3AA 109.1 . .
C32A C3A H3AA 109.1 . .
C46A C3A H3AB 109.1 . .
C32A C3A H3AB 109.1 . .
H3AA C3A H3AB 107.8 . .
O4A C41A C42A 117.7(17) . .
O4A C41A C46A 121.4(15) . .
C42A C41A C46A 120.8(16) . .
C43A C42A C41A 114.7(16) . .
C43A C42A C4A 123.0(14) . .
C41A C42A C4A 121.7(15) . .
C44A C43A C42A 123.9(14) . .
C44A C43A H43A 118.0 . .
C42A C43A H43A 118.0 . .
C43A C44A C45A 120.3(12) . .
C43A C44A S4A 119.4(12) . .
C45A C44A S4A 120.2(13) . .
C46A C45A C44A 119.1(16) . .
C46A C45A H45A 120.4 . .
C44A C45A H45A 120.4 . .
C45A C46A C41A 121.1(15) . .
C45A C46A C3A 121.0(19) . .
C41A C46A C3A 117.9(18) . .
O43A S4A O42A 112.9(7) . .
O43A S4A O41A 112.9(7) . .
O42A S4A O41A 112.2(6) . .
O43A S4A C44A 106.2(7) . .
O42A S4A C44A 105.7(8) . .
O41A S4A C44A 106.2(8) . .
C42A C4A C16A 113.4(12) . .
C42A C4A H4AA 108.9 . .
C16A C4A H4AA 108.9 . .
C42A C4A H4AB 108.9 . .
C16A C4A H4AB 108.9 . .
H4AA C4A H4AB 107.7 . .
C16B C11B C12B 120.0 . .
C16B C11B O1B 115.0(7) . .
C12B C11B O1B 124.7(7) . .
C11B C12B C13B 120.0 . .
C11B C12B C1B 120.3(4) . .
C13B C12B C1B 119.6(4) . .
C14B C13B C12B 120.0 . .
C14B C13B H13D 120.0 . .
C12B C13B H13D 120.0 . .
C15B C14B C13B 120.0 . .
C15B C14B S1B 126.3(7) . .
C13B C14B S1B 113.5(7) . .
C14B C15B C16B 120.0 . .
C14B C15B H15D 120.0 . .
C16B C15B H15D 120.0 . .
C11B C16B C15B 120.0 . .
C11B C16B C4B 119.5(4) . .
C15B C16B C4B 120.5(4) . .
O11B S1B O16B 151.1(19) . .
O11B S1B O15B 82(2) . .
O16B S1B O15B 117.4(8) . .
O11B S1B O12B 119.0(6) . .
O16B S1B O12B 82(2) . .
O15B S1B O12B 37(2) . .
O11B S1B O13B 119.2(6) . .
O16B S1B O13B 34(2) . .
O15B S1B O13B 146.9(17) . .
O12B S1B O13B 114.6(6) . .
O11B S1B O14B 36(2) . .
O16B S1B O14B 116.1(8) . .
O15B S1B O14B 114.4(8) . .
O12B S1B O14B 146.6(17) . .
O13B S1B O14B 83(2) . .
O11B S1B C14B 91.3(7) . .
O16B S1B C14B 103.3(11) . .
O15B S1B C14B 103.2(11) . .
O12B S1B C14B 104.7(8) . .
O13B S1B C14B 101.2(7) . .
O14B S1B C14B 98.6(11) . .
C12B C1B C26B 106.3(17) . .
C12B C1B H1BA 110.5 . .
C26B C1B H1BA 110.5 . .
C12B C1B H1BB 110.5 . .
C26B C1B H1BB 110.5 . .
H1BA C1B H1BB 108.7 . .
O2B C21B C22B 118.7(17) . .
O2B C21B C26B 121.3(17) . .
C22B C21B C26B 120.0 . .
C21B C22B C23B 120.0 . .
C21B C22B C2B 123.1(16) . .
C23B C22B C2B 116.5(16) . .
C22B C23B C24B 120.0 . .
C22B C23B H23B 120.0 . .
C24B C23B H23B 120.0 . .
C23B C24B C25B 120.0 . .
C23B C24B S2B 122.0(11) . .
C25B C24B S2B 117.9(11) . .
C24B C25B C26B 120.0 . .
C24B C25B H25B 120.0 . .
C26B C25B H25B 120.0 . .
C21B C26B C25B 120.0 . .
C21B C26B C1B 118.2(16) . .
C25B C26B C1B 121.6(15) . .
O25B S2B O24B 117.5(8) . .
O25B S2B O21B 47.2(12) . .
O24B S2B O21B 155.9(15) . .
O25B S2B O23B 68.0(12) . .
O24B S2B O23B 50.4(12) . .
O21B S2B O23B 114.0(8) . .
O25B S2B O22B 148.3(16) . .
O24B S2B O22B 67.3(12) . .
O21B S2B O22B 115.0(8) . .
O23B S2B O22B 114.1(8) . .
O25B S2B O26B 113.7(8) . .
O24B S2B O26B 112.7(8) . .
O21B S2B O26B 69.6(12) . .
O23B S2B O26B 147.3(15) . .
O22B S2B O26B 46.5(12) . .
O25B S2B C24B 104.4(10) . .
O24B S2B C24B 101.6(10) . .
O21B S2B C24B 100.7(11) . .
O23B S2B C24B 106.1(11) . .
O22B S2B C24B 105.0(11) . .
O26B S2B C24B 104.9(10) . .
C36B C2B C22B 114.6(15) . .
C36B C2B H2BA 108.6 . .
C22B C2B H2BA 108.6 . .
C36B C2B H2BB 108.6 . .
C22B C2B H2BB 108.6 . .
H2BA C2B H2BB 107.6 . .
C36B C31B O3B 121(2) . .
C36B C31B C32B 123.8(19) . .
O3B C31B C32B 115.3(17) . .
C33B C32B C31B 113(2) . .
C33B C32B C3B 124(2) . .
C31B C32B C3B 122.2(17) . .
C32B C33B C34B 128(2) . .
C32B C33B H33B 115.9 . .
C34B C33B H33B 115.9 . .
C33B C34B C35B 114.1(16) . .
C33B C34B S3B 127(2) . .
C35B C34B S3B 118.3(19) . .
C36B C35B C34B 126(2) . .
C36B C35B H35B 117.2 . .
C34B C35B H35B 117.2 . .
C35B C36B C31B 115(2) . .
C35B C36B C2B 125(2) . .
C31B C36B C2B 120(2) . .
O34B S3B O31B 149.3(16) . .
O34B S3B O35B 116.3(8) . .
O31B S3B O35B 51.1(12) . .
O34B S3B O32B 61.7(12) . .
O31B S3B O32B 115.4(8) . .
O35B S3B O32B 153.4(15) . .
O34B S3B O36B 115.9(8) . .
O31B S3B O36B 62.4(12) . .
O35B S3B O36B 112.9(7) . .
O32B S3B O36B 55.8(12) . .
O34B S3B O33B 51.3(12) . .
O31B S3B O33B 115.4(8) . .
O35B S3B O33B 66.9(12) . .
O32B S3B O33B 112.0(8) . .
O36B S3B O33B 154.1(15) . .
O34B S3B C34B 103.6(10) . .
O31B S3B C34B 106.6(11) . .
O35B S3B C34B 103.6(10) . .
O32B S3B C34B 102.4(11) . .
O36B S3B C34B 101.9(10) . .
O33B S3B C34B 103.1(11) . .
C46B C3B C32B 112.8(13) . .
C46B C3B H3BA 109.0 . .
C32B C3B H3BA 109.0 . .
C46B C3B H3BB 109.0 . .
C32B C3B H3BB 109.0 . .
H3BA C3B H3BB 107.8 . .
O4B C41B C46B 118.7(13) . .
O4B C41B C42B 120.4(14) . .
C46B C41B C42B 120.8(14) . .
C43B C42B C41B 117.4(15) . .
C43B C42B C4B 119.2(14) . .
C41B C42B C4B 122.9(14) . .
C42B C43B C44B 122.7(14) . .
C42B C43B H43B 118.6 . .
C44B C43B H43B 118.6 . .
C43B C44B C45B 117.1(10) . .
C43B C44B S4B 121.3(11) . .
C45B C44B S4B 121.5(11) . .
C46B C45B C44B 121.8(13) . .
C46B C45B H45B 119.1 . .
C44B C45B H45B 119.1 . .
C45B C46B C41B 120.2(14) . .
C45B C46B C3B 118.5(16) . .
C41B C46B C3B 121.2(14) . .
O42B S4B O45B 134.6(12) . .
O42B S4B O46B 65.3(9) . .
O45B S4B O46B 116.0(7) . .
O42B S4B O43B 114.2(7) . .
O45B S4B O43B 37.6(9) . .
O46B S4B O43B 145.5(11) . .
O42B S4B O41B 113.9(7) . .
O45B S4B O41B 70.2(9) . .
O46B S4B O41B 51.5(8) . .
O43B S4B O41B 107.7(7) . .
O42B S4B O44B 43.8(9) . .
O45B S4B O44B 109.8(6) . .
O46B S4B O44B 108.8(6) . .
O43B S4B O44B 75.8(9) . .
O41B S4B O44B 150.1(10) . .
O42B S4B C44B 112.3(9) . .
O45B S4B C44B 110.0(8) . .
O46B S4B C44B 107.7(7) . .
O43B S4B C44B 104.0(8) . .
O41B S4B C44B 104.0(9) . .
O44B S4B C44B 103.8(7) . .
C16B C4B C42B 118.3(14) . .
C16B C4B H4BA 107.7 . .
C42B C4B H4BA 107.7 . .
C16B C4B H4BB 107.7 . .
C42B C4B H4BB 107.7 . .
H4BA C4B H4BB 107.1 . .
C111 P1 C131 109.5(7) . .
C111 P1 C121 110.9(8) . .
C131 P1 C121 107.8(6) . .
C111 P1 C141 110.7(7) . .
C131 P1 C141 108.2(7) . .
C121 P1 C141 109.6(8) . .
C114 O100 C100 114.3(17) . .
O100 C100 H101 109.5 . .
O100 C100 H102 109.5 . .
H101 C100 H102 109.5 . .
O100 C100 H103 109.5 . .
H101 C100 H103 109.5 . .
H102 C100 H103 109.5 . .
C112 C111 C116 117.2(15) . .
C112 C111 P1 120.9(12) . .
C116 C111 P1 121.6(14) . .
C111 C112 C113 120.6(16) . .
C111 C112 H112 119.7 . .
C113 C112 H112 119.7 . .
C112 C113 C114 116.9(17) . .
C112 C113 H113 121.5 . .
C114 C113 H113 121.5 . .
C115 C114 O100 128(2) . .
C115 C114 C113 123.5(17) . .
O100 C114 C113 109(2) . .
C116 C115 C114 115.4(19) . .
C116 C115 H115 122.3 . .
C114 C115 H115 122.3 . .
C115 C116 C111 126.2(18) . .
C115 C116 H116 116.9 . .
C111 C116 H116 116.9 . .
C122 C121 C126 118.6(17) . .
C122 C121 P1 121.1(16) . .
C126 C121 P1 120.3(16) . .
C123 C122 C121 117(2) . .
C123 C122 H122 121.6 . .
C121 C122 H122 121.6 . .
C122 C123 C124 126(3) . .
C122 C123 H123 117.1 . .
C124 C123 H123 117.1 . .
C125 C124 C123 115(3) . .
C125 C124 H124 122.7 . .
C123 C124 H124 122.7 . .
C124 C125 C126 126(3) . .
C124 C125 H125 117.2 . .
C126 C125 H125 117.2 . .
C125 C126 C121 119(2) . .
C125 C126 H126 120.7 . .
C121 C126 H126 120.7 . .
C132 C131 C136 119.4(13) . .
C132 C131 P1 118.2(12) . .
C136 C131 P1 122.4(10) . .
C131 C132 C133 117.9(14) . .
C131 C132 H132 121.0 . .
C133 C132 H132 121.0 . .
C134 C133 C132 123.1(14) . .
C134 C133 H133 118.5 . .
C132 C133 H133 118.5 . .
C135 C134 C133 118.1(15) . .
C135 C134 H134 120.9 . .
C133 C134 H134 120.9 . .
C134 C135 C136 120.4(15) . .
C134 C135 H135 119.8 . .
C136 C135 H135 119.8 . .
C131 C136 C135 121.0(13) . .
C131 C136 H136 119.5 . .
C135 C136 H136 119.5 . .
C142 C141 C146 119.2(15) . .
C142 C141 P1 119.1(13) . .
C146 C141 P1 121.6(11) . .
C143 C142 C141 118.3(18) . .
C143 C142 H142 120.9 . .
C141 C142 H142 120.9 . .
C144 C143 C142 123.3(18) . .
C144 C143 H143 118.4 . .
C142 C143 H143 118.4 . .
C145 C144 C143 119.5(19) . .
C145 C144 H144 120.3 . .
C143 C144 H144 120.3 . .
C144 C145 C146 120(2) . .
C144 C145 H145 120.1 . .
C146 C145 H145 120.1 . .
C141 C146 C145 119.6(16) . .
C141 C146 H146 120.2 . .
C145 C146 H146 120.2 . .
C221 P2 C211 108.7(5) . .
C221 P2 C231 109.6(5) . .
C211 P2 C231 110.3(5) . .
C221 P2 C241 109.8(5) . .
C211 P2 C241 110.6(5) . .
C231 P2 C241 107.8(5) . .
C214 O200 C200 117.0(9) . .
O200 C200 H201 109.5 . .
O200 C200 H202 109.5 . .
H201 C200 H202 109.5 . .
O200 C200 H203 109.5 . .
H201 C200 H203 109.5 . .
H202 C200 H203 109.5 . .
C212 C211 C216 118.9(10) . .
C212 C211 P2 120.8(9) . .
C216 C211 P2 120.3(9) . .
C213 C212 C211 119.0(11) . .
C213 C212 H212 120.5 . .
C211 C212 H212 120.5 . .
C212 C213 C214 122.1(11) . .
C212 C213 H213 118.9 . .
C214 C213 H213 118.9 . .
O200 C214 C215 124.0(11) . .
O200 C214 C213 116.9(11) . .
C215 C214 C213 119.1(10) . .
C216 C215 C214 119.5(11) . .
C216 C215 H215 120.2 . .
C214 C215 H215 120.2 . .
C215 C216 C211 121.2(11) . .
C215 C216 H216 119.4 . .
C211 C216 H216 119.4 . .
C222 C221 C226 119.1(10) . .
C222 C221 P2 120.9(9) . .
C226 C221 P2 119.9(8) . .
C221 C222 C223 120.7(11) . .
C221 C222 H222 119.6 . .
C223 C222 H222 119.6 . .
C224 C223 C222 120.3(12) . .
C224 C223 H223 119.9 . .
C222 C223 H223 119.9 . .
C225 C224 C223 119.2(11) . .
C225 C224 H224 120.4 . .
C223 C224 H224 120.4 . .
C226 C225 C224 120.1(12) . .
C226 C225 H225 119.9 . .
C224 C225 H225 119.9 . .
C225 C226 C221 120.5(12) . .
C225 C226 H226 119.8 . .
C221 C226 H226 119.8 . .
C232 C231 C236 119.6(11) . .
C232 C231 P2 121.9(9) . .
C236 C231 P2 118.5(9) . .
C233 C232 C231 120.0(11) . .
C233 C232 H232 120.0 . .
C231 C232 H232 120.0 . .
C232 C233 C234 121.4(13) . .
C232 C233 H233 119.3 . .
C234 C233 H233 119.3 . .
C233 C234 C235 119.9(12) . .
C233 C234 H234 120.0 . .
C235 C234 H234 120.0 . .
C236 C235 C234 117.2(12) . .
C236 C235 H235 121.4 . .
C234 C235 H235 121.4 . .
C231 C236 C235 121.8(12) . .
C231 C236 H236 119.1 . .
C235 C236 H236 119.1 . .
C242 C241 C246 118.1(11) . .
C242 C241 P2 122.9(9) . .
C246 C241 P2 118.9(9) . .
C243 C242 C241 121.8(11) . .
C243 C242 H242 119.1 . .
C241 C242 H242 119.1 . .
C242 C243 C244 120.1(12) . .
C242 C243 H243 119.9 . .
C244 C243 H243 119.9 . .
C245 C244 C243 119.5(13) . .
C245 C244 H244 120.3 . .
C243 C244 H244 120.3 . .
C244 C245 C246 121.1(12) . .
C244 C245 H245 119.5 . .
C246 C245 H245 119.5 . .
C245 C246 C241 119.3(11) . .
C245 C246 H246 120.3 . .
C241 C246 H246 120.3 . .
C02C C01C C06C 117.9(16) . .
C02C C01C C07C 121.9(17) . .
C06C C01C C07C 120.1(17) . .
C01C C02C C06C 120.9(19) . 2_456
C01C C02C H02C 119.5 . .
C06C C02C H02C 119.5 2_456 .
C01C C06C C02C 121.0(18) . 2_456
C01C C06C H06C 119.5 . .
C02C C06C H06C 119.5 2_456 .
N08' C07C C01C 118.1(16) . .
N08' C07C N08C 17.5(13) . .
C01C C07C N08C 110.7(15) . .
N08' C07C H07A 102.9 . .
C01C C07C H07A 112.2 . .
N08C C07C H07A 119.9 . .
N08' C07C H07B 114.1 . .
C01C C07C H07B 108.5 . .
N08C C07C H07B 104.7 . .
H07A C07C H07B 99.3 . .
C09C N08C C12C 108.0 . .
C09C N08C C07C 119.6(16) . .
C12C N08C C07C 132.2(16) . .
N08C C09C C10C 108.0 . .
N08C C09C H09C 126.0 . .
C10C C09C H09C 126.0 . .
C09C C10C N11C 108.0 . .
C09C C10C H10C 126.0 . .
N11C C10C H10C 126.0 . .
C12C N11C C10C 108.0 . .
C12C N11C C13C 129.2(17) . .
C10C N11C C13C 122.7(17) . .
N11C C12C N08C 108.0 . .
N11C C12C H12C 126.0 . .
N08C C12C H12C 126.0 . .
C09' N08' C12' 108.0 . .
C09' N08' C07C 111.6(16) . .
C12' N08' C07C 139.3(16) . .
N08' C09' C10' 108.0 . .
N08' C09' H09' 126.0 . .
C10' C09' H09' 126.0 . .
C09' C10' N11' 108.0 . .
C09' C10' H10' 126.0 . .
N11' C10' H10' 126.0 . .
C10' N11' C12' 108.0 . .
C10' N11' C13C 119.8(16) . .
C12' N11' C13C 131.5(16) . .
N11' C12' N08' 108.0 . .
N11' C12' H12' 126.0 . .
N08' C12' H12' 126.0 . .
N11C C13C N11' 23.6(12) . .
N11C C13C C14C 120.1(18) . .
N11' C13C C14C 109.4(16) . .
N11C C13C H13A 117.7 . .
N11' C13C H13A 106.7 . .
C14C C13C H13A 108.3 . .
N11C C13C H13B 99.4 . .
N11' C13C H13B 122.9 . .
C14C C13C H13B 107.3 . .
H13A C13C H13B 101.2 . .
C15C C14C C13C 117.6(18) . .
C15C C14C H14A 107.9 . .
C13C C14C H14A 107.9 . .
C15C C14C H14B 107.9 . .
C13C C14C H14B 107.9 . .
H14A C14C H14B 107.2 . .
C14C C15C C16C 120.8(16) . .
C14C C15C H15A 107.1 . .
C16C C15C H15A 107.1 . .
C14C C15C H15B 107.1 . .
C16C C15C H15B 107.1 . .
H15A C15C H15B 106.8 . .
C15C C16C H16A 109.5 . .
C15C C16C H16B 109.5 . .
H16A C16C H16B 109.5 . .
C15C C16C H16C 109.5 . .
H16A C16C H16C 109.5 . .
H16B C16C H16C 109.5 . .
C02D C01D C06D 120.0 . .
C02D C01D C07D 132.8(17) . .
C06D C01D C07D 107.2(17) . .
C01D C02D C03D 120.0 . .
C01D C02D H02A 120.0 . .
C03D C02D H02A 120.0 . .
C04D C03D C02D 120.0 . .
C04D C03D H03A 120.0 . .
C02D C03D H03A 120.0 . .
C03D C04D C05D 120.0 . .
C03D C04D C17D 122(2) . .
C05D C04D C17D 118(2) . .
C04D C05D C06D 120.0 . .
C04D C05D H05A 120.0 . .
C06D C05D H05A 120.0 . .
C01D C06D C05D 120.0 . .
C01D C06D H06A 120.0 . .
C05D C06D H06A 120.0 . .
N08D C07D C01D 115.1(10) . .
N08D C07D H07C 108.5 . .
C01D C07D H07C 108.5 . .
N08D C07D H07D 108.5 . .
C01D C07D H07D 108.5 . .
H07C C07D H07D 107.5 . .
C09D N08D C12D 108.0 . .
C09D N08D C07D 125.4(5) . .
C12D N08D C07D 126.6(5) . .
C10D C09D N08D 108.0 . .
C10D C09D H09A 126.0 . .
N08D C09D H09A 126.0 . .
N11D C10D C09D 108.0 . .
N11D C10D H10A 126.0 . .
C09D C10D H10A 126.0 . .
C10D N11D C12D 108.0 . .
C10D N11D C13D 125.8(5) . .
C12D N11D C13D 126.3(5) . .
N08D C12D N11D 108.0 . .
N08D C12D H12A 126.0 . .
N11D C12D H12A 126.0 . .
N11D C13D C14D 114.3(10) . .
N11D C13D H13E 108.7 . .
C14D C13D H13E 108.7 . .
N11D C13D H13F 108.7 . .
C14D C13D H13F 108.7 . .
H13E C13D H13F 107.6 . .
C15D C14D C13D 109.2(11) . .
C15D C14D H14C 109.9 . .
C13D C14D H14C 109.8 . .
C15D C14D H14D 109.8 . .
C13D C14D H14D 109.8 . .
H14C C14D H14D 108.3 . .
C16D C15D C14D 109.6(11) . .
C16D C15D H15E 109.7 . .
C14D C15D H15E 109.7 . .
C16D C15D H15F 109.8 . .
C14D C15D H15F 109.8 . .
H15E C15D H15F 108.2 . .
C15D C16D H16D 109.5 . .
C15D C16D H16E 109.5 . .
H16D C16D H16E 109.5 . .
C15D C16D H16F 109.5 . .
H16D C16D H16F 109.5 . .
H16E C16D H16F 109.5 . .
N18D C17D C04D 119.1(7) . .
N18D C17D H17A 107.5 . .
C04D C17D H17A 107.5 . .
N18D C17D H17B 107.5 . .
C04D C17D H17B 107.5 . .
H17A C17D H17B 107.0 . .
C19D N18D C22D 108.0 . .
C19D N18D C17D 126.7(5) . .
C22D N18D C17D 125.3(5) . .
N18D C19D C20D 108.0 . .
N18D C19D H19A 126.0 . .
C20D C19D H19A 126.0 . .
C19D C20D N21D 108.0 . .
C19D C20D H20A 126.0 . .
N21D C20D H20A 126.0 . .
C22D N21D C20D 108.0 . .
C22D N21D C23D 126.0(5) . .
C20D N21D C23D 126.0(5) . .
N18D C22D N21D 108.0 . .
N18D C22D H22A 126.0 . .
N21D C22D H22A 126.0 . .
N21D C23D C24D 114.1(8) . .
N21D C23D H23C 108.7 . .
C24D C23D H23C 108.7 . .
N21D C23D H23D 108.7 . .
C24D C23D H23D 108.7 . .
H23C C23D H23D 107.6 . .
C25D C24D C23D 109.0(11) . .
C25D C24D H24A 109.9 . .
C23D C24D H24A 109.9 . .
C25D C24D H24B 109.9 . .
C23D C24D H24B 109.9 . .
H24A C24D H24B 108.3 . .
C24D C25D C26D 110.0(13) . .
C24D C25D H25C 109.7 . .
C26D C25D H25C 109.7 . .
C24D C25D H25D 109.7 . .
C26D C25D H25D 109.7 . .
H25C C25D H25D 108.2 . .
C25D C26D H26A 109.5 . .
C25D C26D H26B 109.5 . .
H26A C26D H26B 109.5 . .
C25D C26D H26C 109.5 . .
H26A C26D H26C 109.5 . .
H26B C26D H26C 109.5 . .
C02F C01F C06F 120.0 . .
C02F C01F C07F 129.6(19) . .
C06F C01F C07F 110.4(19) . .
C03F C02F C01F 120.0 . .
C03F C02F H02B 120.0 . .
C01F C02F H02B 120.0 . .
C02F C03F C04F 120.0 . .
C02F C03F H03B 120.0 . .
C04F C03F H03B 120.0 . .
C03F C04F C05F 120.0 . .
C03F C04F C17F 118(2) . .
C05F C04F C17F 122(2) . .
C06F C05F C04F 120.0 . .
C06F C05F H05B 120.0 . .
C04F C05F H05B 120.0 . .
C05F C06F C01F 120.0 . .
C05F C06F H06B 120.0 . .
C01F C06F H06B 120.0 . .
N08F C07F C01F 111.0(10) . .
N08F C07F H07E 109.4 . .
C01F C07F H07E 109.4 . .
N08F C07F H07F 109.4 . .
C01F C07F H07F 109.4 . .
H07E C07F H07F 108.0 . .
C12F N08F C09F 108.0 . .
C12F N08F C07F 126.2(5) . .
C09F N08F C07F 125.8(5) . .
C10F C09F N08F 108.0 . .
C10F C09F H09B 126.0 . .
N08F C09F H09B 126.0 . .
C09F C10F N11F 108.0 . .
C09F C10F H10B 126.0 . .
N11F C10F H10B 126.0 . .
C12F N11F C10F 108.0 . .
C12F N11F C13F 126.4(5) . .
C10F N11F C13F 125.6(5) . .
N11F C12F N08F 108.0 . .
N11F C12F H12B 126.0 . .
N08F C12F H12B 126.0 . .
N11F C13F C14F 107.8(10) . .
N11F C13F H13G 110.1 . .
C14F C13F H13G 110.1 . .
N11F C13F H13H 110.1 . .
C14F C13F H13H 110.1 . .
H13G C13F H13H 108.5 . .
C15F C14F C13F 115.3(10) . .
C15F C14F H14E 108.4 . .
C13F C14F H14E 108.4 . .
C15F C14F H14F 108.4 . .
C13F C14F H14F 108.4 . .
H14E C14F H14F 107.5 . .
C14F C15F H15G 108.3 . .
C14F C15F H15H 108.3 . .
H15G C15F H15H 107.4 . .
N18F C17F C04F 112.2(8) . .
N18F C17F H17C 109.2 . .
C04F C17F H17C 109.2 . .
N18F C17F H17D 109.2 . .
C04F C17F H17D 109.2 . .
H17C C17F H17D 107.9 . .
C22F N18F C19F 108.0 . .
C22F N18F C17F 126.6(4) . .
C19F N18F C17F 125.4(5) . .
C20F C19F N18F 108.0 . .
C20F C19F H19B 126.0 . .
N18F C19F H19B 126.0 . .
C19F C20F N21F 108.0 . .
C19F C20F H20B 126.0 . .
N21F C20F H20B 126.0 . .
C22F N21F C20F 108.0 . .
C22F N21F C23F 126.3(5) . .
C20F N21F C23F 125.7(5) . .
N21F C22F N18F 108.0 . .
N21F C22F H22B 126.0 . .
N18F C22F H22B 126.0 . .
N21F C23F C24F 109.6(10) . .
N21F C23F H23E 109.8 . .
C24F C23F H23E 109.8 . .
N21F C23F H23F 109.8 . .
C24F C23F H23F 109.8 . .
H23E C23F H23F 108.2 . .
C25F C24F C23F 116.2(13) . .
C25F C24F H24C 108.2 . .
C23F C24F H24C 108.2 . .
C25F C24F H24D 108.2 . .
C23F C24F H24D 108.2 . .
H24C C24F H24D 107.4 . .
C24F C25F C26F 116.8(13) . .
C24F C25F H25E 108.1 . .
C26F C25F H25E 108.1 . .
C24F C25F H25F 108.1 . .
C26F C25F H25F 108.1 . .
H25E C25F H25F 107.3 . .
C25F C26F H26D 109.5 . .
C25F C26F H26E 109.5 . .
H26D C26F H26E 109.5 . .
C25F C26F H26F 109.5 . .
H26D C26F H26F 109.5 . .
H26E C26F H26F 109.5 . .
O06W Gd1 O05W 87.2(9) . .
O06W Gd1 O07W 77.7(5) . .
O05W Gd1 O07W 102.1(9) . .
O06W Gd1 O01W 50.0(11) . .
O05W Gd1 O01W 84.9(14) . .
O07W Gd1 O01W 127.1(12) . .
O06W Gd1 O04W 62.2(7) . .
O05W Gd1 O04W 148.9(11) . .
O07W Gd1 O04W 67.8(7) . .
O01W Gd1 O04W 79.6(12) . .
O06W Gd1 O03W 131.8(10) . .
O05W Gd1 O03W 140.8(13) . .
O07W Gd1 O03W 92.0(10) . .
O01W Gd1 O03W 115.1(14) . .
O04W Gd1 O03W 70.2(11) . .
O06W Gd1 O24W 157.9(12) . .
O05W Gd1 O24W 71.1(14) . .
O07W Gd1 O24W 102.6(12) . .
O01W Gd1 O24W 128.5(15) . .
O04W Gd1 O24W 138.8(12) . .
O03W Gd1 O24W 70.2(14) . .
O19W O24W Gd1 138(3) 1_655 .

loop_
_geom_bond_atom_site_label_1
_geom_bond_atom_site_label_2
_geom_bond_distance
_geom_bond_site_symmetry_2
O1A C11A 1.372(16) .
C11A C12A 1.339(19) .
C11A C16A 1.423(19) .
C12A C13A 1.36(2) .
C12A C1A 1.57(2) .
C13A C14A 1.46(2) .
C13A H13C 0.9500 .
C14A C15A 1.31(2) .
C14A S1A 1.787(8) .
C15A C16A 1.316(19) .
C15A H15C 0.9500 .
C16A C4A 1.52(2) .
S1A O15A 1.429(9) .
S1A O13A 1.434(9) .
S1A O14A 1.453(9) .
S1A O12A 1.471(9) .
S1A O11A 1.476(9) .
S1A O16A 1.490(9) .
C1A C26A 1.50(2) .
C1A H1AA 0.9900 .
C1A H1AB 0.9900 .
O2A C21A 1.364(18) .
C21A C26A 1.39(2) .
C21A C22A 1.45(2) .
C22A C23A 1.32(2) .
C22A C2A 1.507(19) .
C23A C24A 1.39(2) .
C23A H23A 0.9500 .
C24A C25A 1.38(2) .
C24A S2A 1.759(8) .
C25A C26A 1.37(2) .
C25A H25A 0.9500 .
S2A O23A 1.416(9) .
S2A O21A 1.436(9) .
S2A O22A 1.458(9) .
C2A C36A 1.52(2) .
C2A H2AA 0.9900 .
C2A H2AB 0.9900 .
O3A C31A 1.38(2) .
C31A C36A 1.37(2) .
C31A C32A 1.40(2) .
C32A C33A 1.31(2) .
C32A C3A 1.55(2) .
C33A C34A 1.41(2) .
C33A H33A 0.9500 .
C34A C35A 1.328(19) .
C34A S3A 1.758(8) .
C35A C36A 1.38(2) .
C35A H35A 0.9500 .
S3A O32A 1.423(8) .
S3A O33A 1.434(8) .
S3A O35A 1.439(9) .
S3A O36A 1.440(9) .
S3A O31A 1.493(8) .
S3A O34A 1.497(9) .
C3A C46A 1.544(19) .
C3A H3AA 0.9900 .
C3A H3AB 0.9900 .
O4A C41A 1.354(17) .
C41A C42A 1.426(19) .
C41A C46A 1.43(2) .
C42A C43A 1.41(2) .
C42A C4A 1.50(2) .
C43A C44A 1.37(2) .
C43A H43A 0.9500 .
C44A C45A 1.39(2) .
C44A S4A 1.765(8) .
C45A C46A 1.36(2) .
C45A H45A 0.9500 .
S4A O43A 1.447(9) .
S4A O42A 1.449(8) .
S4A O41A 1.452(8) .
C4A H4AA 0.9900 .
C4A H4AB 0.9900 .
O1B C11B 1.371(13) .
C11B C16B 1.365(6) .
C11B C12B 1.365(6) .
C12B C13B 1.365(6) .
C12B C1B 1.39(3) .
C13B C14B 1.365(6) .
C13B H13D 0.9500 .
C14B C15B 1.365(6) .
C14B S1B 1.833(8) .
C15B C16B 1.365(6) .
C15B H15D 0.9500 .
C16B C4B 1.53(2) .
S1B O11B 1.452(8) .
S1B O16B 1.472(9) .
S1B O15B 1.485(9) .
S1B O12B 1.490(8) .
S1B O13B 1.500(8) .
S1B O14B 1.505(9) .
C1B C26B 1.46(4) .
C1B H1BA 0.9900 .
C1B H1BB 0.9900 .
O2B C21B 1.300(16) .
C21B C22B 1.380(8) .
C21B C26B 1.380(8) .
C22B C23B 1.380(8) .
C22B C2B 1.66(3) .
C23B C24B 1.380(8) .
C23B H23B 0.9500 .
C24B C25B 1.380(8) .
C24B S2B 1.784(9) .
C25B C26B 1.380(8) .
C25B H25B 0.9500 .
S2B O25B 1.444(9) .
S2B O24B 1.461(9) .
S2B O21B 1.468(9) .
S2B O23B 1.469(9) .
S2B O22B 1.469(9) .
S2B O26B 1.497(9) .
C2B C36B 1.49(3) .
C2B H2BA 0.9900 .
C2B H2BB 0.9900 .
O3B C31B 1.365(18) .
C31B C36B 1.36(2) .
C31B C32B 1.46(2) .
C32B C33B 1.30(2) .
C32B C3B 1.49(2) .
C33B C34B 1.30(3) .
C33B H33B 0.9500 .
C34B C35B 1.45(3) .
C34B S3B 1.798(9) .
C35B C36B 1.29(3) .
C35B H35B 0.9500 .
S3B O34B 1.438(9) .
S3B O31B 1.442(9) .
S3B O35B 1.472(9) .
S3B O32B 1.483(9) .
S3B O36B 1.483(9) .
S3B O33B 1.484(9) .
C3B C46B 1.470(18) .
C3B H3BA 0.9900 .
C3B H3BB 0.9900 .
O4B C41B 1.359(15) .
C41B C46B 1.363(18) .
C41B C42B 1.425(18) .
C42B C43B 1.375(19) .
C42B C4B 1.58(2) .
C43B C44B 1.389(18) .
C43B H43B 0.9500 .
C44B C45B 1.406(18) .
C44B S4B 1.763(7) .
C45B C46B 1.357(18) .
C45B H45B 0.9500 .
S4B O42B 1.402(9) .
S4B O45B 1.430(8) .
S4B O46B 1.439(8) .
S4B O43B 1.482(9) .
S4B O41B 1.489(9) .
S4B O44B 1.510(8) .
C4B H4BA 0.9900 .
C4B H4BB 0.9900 .
P1 C111 1.761(15) .
P1 C131 1.795(14) .
P1 C121 1.799(16) .
P1 C141 1.801(14) .
O100 C114 1.41(2) .
O100 C100 1.49(2) .
C100 H101 0.9800 .
C100 H102 0.9800 .
C100 H103 0.9800 .
C111 C112 1.369(18) .
C111 C116 1.372(19) .
C112 C113 1.390(18) .
C112 H112 0.9500 .
C113 C114 1.42(2) .
C113 H113 0.9500 .
C114 C115 1.34(2) .
C115 C116 1.34(2) .
C115 H115 0.9500 .
C116 H116 0.9500 .
C121 C122 1.39(2) .
C121 C126 1.39(2) .
C122 C123 1.35(3) .
C122 H122 0.9500 .
C123 C124 1.36(3) .
C123 H123 0.9500 .
C124 C125 1.32(3) .
C124 H124 0.9500 .
C125 C126 1.34(3) .
C125 H125 0.9500 .
C126 H126 0.9500 .
C131 C132 1.372(15) .
C131 C136 1.378(18) .
C132 C133 1.388(17) .
C132 H132 0.9500 .
C133 C134 1.363(18) .
C133 H133 0.9500 .
C134 C135 1.359(17) .
C134 H134 0.9500 .
C135 C136 1.379(18) .
C135 H135 0.9500 .
C136 H136 0.9500 .
C141 C142 1.384(19) .
C141 C146 1.38(2) .
C142 C143 1.37(2) .
C142 H142 0.9500 .
C143 C144 1.35(2) .
C143 H143 0.9500 .
C144 C145 1.34(2) .
C144 H144 0.9500 .
C145 C146 1.42(2) .
C145 H145 0.9500 .
C146 H146 0.9500 .
P2 C221 1.783(11) .
P2 C211 1.790(11) .
P2 C231 1.792(11) .
P2 C241 1.793(11) .
O200 C214 1.362(12) .
O200 C200 1.424(13) .
C200 H201 0.9800 .
C200 H202 0.9800 .
C200 H203 0.9800 .
C211 C212 1.384(14) .
C211 C216 1.404(15) .
C212 C213 1.358(14) .
C212 H212 0.9500 .
C213 C214 1.393(15) .
C213 H213 0.9500 .
C214 C215 1.371(15) .
C215 C216 1.368(14) .
C215 H215 0.9500 .
C216 H216 0.9500 .
C221 C222 1.369(14) .
C221 C226 1.412(15) .
C222 C223 1.400(15) .
C222 H222 0.9500 .
C223 C224 1.398(17) .
C223 H223 0.9500 .
C224 C225 1.392(16) .
C224 H224 0.9500 .
C225 C226 1.389(15) .
C225 H225 0.9500 .
C226 H226 0.9500 .
C231 C232 1.371(15) .
C231 C236 1.380(14) .
C232 C233 1.347(15) .
C232 H232 0.9500 .
C233 C234 1.386(16) .
C233 H233 0.9500 .
C234 C235 1.400(16) .
C234 H234 0.9500 .
C235 C236 1.386(15) .
C235 H235 0.9500 .
C236 H236 0.9500 .
C241 C242 1.375(15) .
C241 C246 1.422(14) .
C242 C243 1.359(16) .
C242 H242 0.9500 .
C243 C244 1.396(16) .
C243 H243 0.9500 .
C244 C245 1.362(16) .
C244 H244 0.9500 .
C245 C246 1.385(16) .
C245 H245 0.9500 .
C246 H246 0.9500 .
C01C C02C 1.35(2) .
C01C C06C 1.38(2) .
C01C C07C 1.48(2) .
C02C C06C 1.40(2) 2_456
C02C H02C 0.9500 .
C06C C02C 1.40(2) 2_456
C06C H06C 0.9500 .
C07C N08' 1.40(2) .
C07C N08C 1.52(2) .
C07C H07A 0.9622 .
C07C H07B 0.9651 .
N08C C09C 1.322(12) .
N08C C12C 1.323(12) .
C09C C10C 1.322(12) .
C09C H09C 0.9500 .
C10C N11C 1.323(12) .
C10C H10C 0.9500 .
N11C C12C 1.323(12) .
N11C C13C 1.37(2) .
C12C H12C 0.9500 .
N08' C09' 1.332(12) .
N08' C12' 1.332(12) .
C09' C10' 1.332(12) .
C09' H09' 0.9500 .
C10' N11' 1.332(12) .
C10' H10' 0.9500 .
N11' C12' 1.332(12) .
N11' C13C 1.46(2) .
C12' H12' 0.9500 .
C13C C14C 1.48(2) .
C13C H13A 0.9562 .
C13C H13B 0.9587 .
C14C C15C 1.35(2) .
C14C H14A 0.9900 .
C14C H14B 0.9900 .
C15C C16C 1.543(19) .
C15C H15A 0.9900 .
C15C H15B 0.9900 .
C16C H16A 0.9800 .
C16C H16B 0.9800 .
C16C H16C 0.9800 .
C01D C02D 1.303(11) .
C01D C06D 1.303(11) .
C01D C07D 1.510(10) .
C02D C03D 1.303(11) .
C02D H02A 0.9500 .
C03D C04D 1.302(11) .
C03D H03A 0.9500 .
C04D C05D 1.303(11) .
C04D C17D 1.475(9) .
C05D C06D 1.303(11) .
C05D H05A 0.9500 .
C06D H06A 0.9500 .
C07D N08D 1.453(7) .
C07D H07C 0.9900 .
C07D H07D 0.9900 .
N08D C09D 1.340(4) .
N08D C12D 1.340(4) .
C09D C10D 1.340(4) .
C09D H09A 0.9500 .
C10D N11D 1.340(4) .
C10D H10A 0.9500 .
N11D C12D 1.340(4) .
N11D C13D 1.455(7) .
C12D H12A 0.9500 .
C13D C14D 1.512(10) .
C13D H13E 0.9900 .
C13D H13F 0.9900 .
C14D C15D 1.508(10) .
C14D H14C 0.9900 .
C14D H14D 0.9900 .
C15D C16D 1.502(10) .
C15D H15E 0.9900 .
C15D H15F 0.9900 .
C16D H16D 0.9800 .
C16D H16E 0.9800 .
C16D H16F 0.9800 .
C17D N18D 1.441(7) .
C17D H17A 0.9900 .
C17D H17B 0.9900 .
N18D C19D 1.342(4) .
N18D C22D 1.342(4) .
C19D C20D 1.342(4) .
C19D H19A 0.9500 .
C20D N21D 1.342(4) .
C20D H20A 0.9500 .
N21D C22D 1.342(4) .
N21D C23D 1.452(7) .
C22D H22A 0.9500 .
C23D C24D 1.520(9) .
C23D H23C 0.9900 .
C23D H23D 0.9900 .
C24D C25D 1.504(10) .
C24D H24A 0.9900 .
C24D H24B 0.9900 .
C25D C26D 1.504(10) .
C25D H25C 0.9900 .
C25D H25D 0.9900 .
C26D H26A 0.9800 .
C26D H26B 0.9800 .
C26D H26C 0.9800 .
C01F C02F 1.328(13) .
C01F C06F 1.328(13) .
C01F C07F 1.496(10) .
C02F C03F 1.328(13) .
C02F H02B 0.9500 .
C03F C04F 1.328(13) .
C03F H03B 0.9500 .
C04F C05F 1.328(13) .
C04F C17F 1.490(9) .
C05F C06F 1.328(13) .
C05F H05B 0.9500 .
C06F H06B 0.9500 .
C07F N08F 1.451(7) .
C07F H07E 0.9900 .
C07F H07F 0.9900 .
N08F C12F 1.343(4) .
N08F C09F 1.343(4) .
C09F C10F 1.343(4) .
C09F H09B 0.9500 .
C10F N11F 1.343(4) .
C10F H10B 0.9500 .
N11F C12F 1.343(4) .
N11F C13F 1.459(7) .
C12F H12B 0.9500 .
C13F C14F 1.528(10) .
C13F H13G 0.9900 .
C13F H13H 0.9900 .
C14F C15F 1.505(10) .
C14F H14E 0.9900 .
C14F H14F 0.9900 .
C15F H15G 0.9900 .
C15F H15H 0.9900 .
C17F N18F 1.449(7) .
C17F H17C 0.9900 .
C17F H17D 0.9900 .
N18F C22F 1.345(4) .
N18F C19F 1.345(4) .
C19F C20F 1.345(4) .
C19F H19B 0.9500 .
C20F N21F 1.345(4) .
C20F H20B 0.9500 .
N21F C22F 1.345(4) .
N21F C23F 1.454(7) .
C22F H22B 0.9500 .
C23F C24F 1.514(10) .
C23F H23E 0.9900 .
C23F H23F 0.9900 .
C24F C25F 1.504(10) .
C24F H24C 0.9900 .
C24F H24D 0.9900 .
C25F C26F 1.505(10) .
C25F H25E 0.9900 .
C25F H25F 0.9900 .
C26F H26D 0.9800 .
C26F H26E 0.9800 .
C26F H26F 0.9800 .
Gd1 O06W 1.583(8) .
Gd1 O05W 2.17(3) .
Gd1 O07W 2.375(15) .
Gd1 O01W 2.56(5) .
Gd1 O04W 2.56(3) .
Gd1 O03W 2.58(4) .
Gd1 O24W 2.66(5) .
O19W O24W 1.78(6) 1_455
O24W O19W 1.78(6) 1_655

loop_
_geom_torsion_atom_site_label_1
_geom_torsion_atom_site_label_2
_geom_torsion_atom_site_label_3
_geom_torsion_atom_site_label_4
_geom_torsion
_geom_torsion_site_symmetry_4
O1A C11A C12A C13A -177.2(15) .
C16A C11A C12A C13A 4(3) .
O1A C11A C12A C1A 3(2) .
C16A C11A C12A C1A -176.1(14) .
C11A C12A C13A C14A -5(3) .
C1A C12A C13A C14A 175.1(16) .
C12A C13A C14A C15A 5(3) .
C12A C13A C14A S1A -177.7(14) .
C13A C14A C15A C16A -5(3) .
S1A C14A C15A C16A 178.0(14) .
C14A C15A C16A C11A 4(3) .
C14A C15A C16A C4A -171.2(17) .
C12A C11A C16A C15A -3(2) .
O1A C11A C16A C15A 177.4(15) .
C12A C11A C16A C4A 172.1(15) .
O1A C11A C16A C4A -7(2) .
C15A C14A S1A O15A -3(2) .
C13A C14A S1A O15A -179.9(18) .
C15A C14A S1A O13A 161.9(19) .
C13A C14A S1A O13A -14.9(19) .
C15A C14A S1A O14A -127(2) .
C13A C14A S1A O14A 55.9(19) .
C15A C14A S1A O12A -75(2) .
C13A C14A S1A O12A 108.0(18) .
C15A C14A S1A O11A 41(2) .
C13A C14A S1A O11A -135.6(17) .
C15A C14A S1A O16A 116(2) .
C13A C14A S1A O16A -60.4(19) .
C11A C12A C1A C26A 90(2) .
C13A C12A C1A C26A -90(2) .
O2A C21A C22A C23A 177.7(15) .
C26A C21A C22A C23A -3(2) .
O2A C21A C22A C2A 0(2) .
C26A C21A C22A C2A 179.7(15) .
C21A C22A C23A C24A 3(3) .
C2A C22A C23A C24A -179.7(15) .
C22A C23A C24A C25A -4(3) .
C22A C23A C24A S2A 179.6(13) .
C23A C24A C25A C26A 5(3) .
S2A C24A C25A C26A -178.5(13) .
C24A C25A C26A C21A -5(3) .
C24A C25A C26A C1A 177.9(15) .
O2A C21A C26A C25A -176.7(15) .
C22A C21A C26A C25A 4(2) .
O2A C21A C26A C1A 1(2) .
C22A C21A C26A C1A -178.7(14) .
C12A C1A C26A C25A 86(2) .
C12A C1A C26A C21A -91.7(19) .
C25A C24A S2A O23A -14.1(17) .
C23A C24A S2A O23A 162.5(14) .
C25A C24A S2A O21A -137.0(15) .
C23A C24A S2A O21A 39.6(17) .
C25A C24A S2A O22A 105.4(15) .
C23A C24A S2A O22A -78.0(16) .
C23A C22A C2A C36A -85.5(19) .
C21A C22A C2A C36A 92(2) .
C36A C31A C32A C33A 5(2) .
O3A C31A C32A C33A 179.9(14) .
C36A C31A C32A C3A -175.3(13) .
O3A C31A C32A C3A 0(2) .
C31A C32A C33A C34A -5(2) .
C3A C32A C33A C34A 175.1(12) .
C32A C33A C34A C35A 4(2) .
C32A C33A C34A S3A -178.2(12) .
C33A C34A C35A C36A -2(2) .
S3A C34A C35A C36A 179.9(11) .
O3A C31A C36A C35A -178.3(14) .
C32A C31A C36A C35A -3(2) .
O3A C31A C36A C2A 1(2) .
C32A C31A C36A C2A 176.0(14) .
C34A C35A C36A C31A 2(2) .
C34A C35A C36A C2A -177.3(13) .
C22A C2A C36A C31A -85(2) .
C22A C2A C36A C35A 93.9(18) .
C35A C34A S3A O32A -135.1(13) .
C33A C34A S3A O32A 46.7(13) .
C35A C34A S3A O33A 98.4(14) .
C33A C34A S3A O33A -79.9(12) .
C35A C34A S3A O35A -69.1(19) .
C33A C34A S3A O35A 112.7(18) .
C35A C34A S3A O36A 57.7(19) .
C33A C34A S3A O36A -120.5(17) .
C35A C34A S3A O31A -17.9(14) .
C33A C34A S3A O31A 163.8(11) .
C35A C34A S3A O34A 174.2(18) .
C33A C34A S3A O34A -4.0(17) .
C33A C32A C3A C46A -95.9(19) .
C31A C32A C3A C46A 84(2) .
O4A C41A C42A C43A -179.3(11) .
C46A C41A C42A C43A -3.1(18) .
O4A C41A C42A C4A 8.9(19) .
C46A C41A C42A C4A -174.9(13) .
C41A C42A C43A C44A 2(2) .
C4A C42A C43A C44A 174.0(14) .
C42A C43A C44A C45A -1(2) .
C42A C43A C44A S4A 176.9(10) .
C43A C44A C45A C46A 0(2) .
S4A C44A C45A C46A -177.7(11) .
C44A C45A C46A C41A -1(2) .
C44A C45A C46A C3A -179.2(12) .
O4A C41A C46A C45A 178.5(13) .
C42A C41A C46A C45A 2(2) .
O4A C41A C46A C3A -3(2) .
C42A C41A C46A C3A -179.1(12) .
C32A C3A C46A C45A 83.2(19) .
C32A C3A C46A C41A -95.3(18) .
C43A C44A S4A O43A -72.3(14) .
C45A C44A S4A O43A 105.4(14) .
C43A C44A S4A O42A 47.8(14) .
C45A C44A S4A O42A -134.4(13) .
C43A C44A S4A O41A 167.2(12) .
C45A C44A S4A O41A -15.0(14) .
C43A C42A C4A C16A -76.1(17) .
C41A C42A C4A C16A 95.0(16) .
C15A C16A C4A C42A 85.8(18) .
C11A C16A C4A C42A -89.7(17) .
C16B C11B C12B C13B 0.0 .
O1B C11B C12B C13B 173.1(13) .
C16B C11B C12B C1B -176(2) .
O1B C11B C12B C1B -3(2) .
C11B C12B C13B C14B 0.0 .
C1B C12B C13B C14B 176(2) .
C12B C13B C14B C15B 0.0 .
C12B C13B C14B S1B -175.8(8) .
C13B C14B C15B C16B 0.0 .
S1B C14B C15B C16B 175.3(9) .
C12B C11B C16B C15B 0.0 .
O1B C11B C16B C15B -173.8(12) .
C12B C11B C16B C4B -178.2(12) .
O1B C11B C16B C4B 8.0(13) .
C14B C15B C16B C11B 0.0 .
C14B C15B C16B C4B 178.2(12) .
C15B C14B S1B O11B 21.7(10) .
C13B C14B S1B O11B -162.8(9) .
C15B C14B S1B O16B -133(3) .
C13B C14B S1B O16B 42(3) .
C15B C14B S1B O15B 104(3) .
C13B C14B S1B O15B -80(3) .
C15B C14B S1B O12B 142.1(10) .
C13B C14B S1B O12B -42.4(10) .
C15B C14B S1B O13B -98.5(10) .
C13B C14B S1B O13B 77.1(9) .
C15B C14B S1B O14B -14(3) .
C13B C14B S1B O14B 162(2) .
C11B C12B C1B C26B -85.8(19) .
C13B C12B C1B C26B 98.0(14) .
O2B C21B C22B C23B 177.9(12) .
C26B C21B C22B C23B 0.0 .
O2B C21B C22B C2B -9.5(16) .
C26B C21B C22B C2B 172.7(14) .
C21B C22B C23B C24B 0.0 .
C2B C22B C23B C24B -173.1(12) .
C22B C23B C24B C25B 0.0 .
C22B C23B C24B S2B -176.3(9) .
C23B C24B C25B C26B 0.0 .
S2B C24B C25B C26B 176.4(9) .
O2B C21B C26B C25B -177.8(12) .
C22B C21B C26B C25B 0.0 .
O2B C21B C26B C1B -3.9(18) .
C22B C21B C26B C1B 174(2) .
C24B C25B C26B C21B 0.0 .
C24B C25B C26B C1B -174(2) .
C12B C1B C26B C21B 104.1(12) .
C12B C1B C26B C25B -82.1(14) .
C23B C24B S2B O25B -22.1(14) .
C25B C24B S2B O25B 161.5(13) .
C23B C24B S2B O24B -144.8(13) .
C25B C24B S2B O24B 38.9(14) .
C23B C24B S2B O21B 26.2(18) .
C25B C24B S2B O21B -150.2(18) .
C23B C24B S2B O23B -92.9(18) .
C25B C24B S2B O23B 90.7(18) .
C23B C24B S2B O22B 145.9(18) .
C25B C24B S2B O22B -30.5(18) .
C23B C24B S2B O26B 97.7(13) .
C25B C24B S2B O26B -78.7(13) .
C21B C22B C2B C36B -87(2) .
C23B C22B C2B C36B 85.5(17) .
C36B C31B C32B C33B 1(2) .
O3B C31B C32B C33B 178.2(14) .
C36B C31B C32B C3B 174.0(16) .
O3B C31B C32B C3B -9(2) .
C31B C32B C33B C34B -3(3) .
C3B C32B C33B C34B -175(2) .
C32B C33B C34B C35B 4(4) .
C32B C33B C34B S3B 179.2(16) .
C33B C34B C35B C36B -6(4) .
S3B C34B C35B C36B 179.2(19) .
C34B C35B C36B C31B 5(3) .
C34B C35B C36B C2B -179(2) .
O3B C31B C36B C35B -179.1(17) .
C32B C31B C36B C35B -2(3) .
O3B C31B C36B C2B 4(3) .
C32B C31B C36B C2B -178.9(17) .
C22B C2B C36B C35B -96(3) .
C22B C2B C36B C31B 80(2) .
C33B C34B S3B O34B -133(2) .
C35B C34B S3B O34B 41(2) .
C33B C34B S3B O31B 41(3) .
C35B C34B S3B O31B -144(2) .
C33B C34B S3B O35B -11(3) .
C35B C34B S3B O35B 163(2) .
C33B C34B S3B O32B 163(3) .
C35B C34B S3B O32B -22(2) .
C33B C34B S3B O36B 106(2) .
C35B C34B S3B O36B -80(2) .
C33B C34B S3B O33B -80(3) .
C35B C34B S3B O33B 94(2) .
C33B C32B C3B C46B 90(2) .
C31B C32B C3B C46B -82.3(19) .
O4B C41B C42B C43B 176.8(13) .
C46B C41B C42B C43B 1(2) .
O4B C41B C42B C4B -12(2) .
C46B C41B C42B C4B 172.2(15) .
C41B C42B C43B C44B 0(2) .
C4B C42B C43B C44B -171.4(15) .
C42B C43B C44B C45B -1(2) .
C42B C43B C44B S4B -178.1(12) .
C43B C44B C45B C46B 0.8(19) .
S4B C44B C45B C46B 177.7(10) .
C44B C45B C46B C41B 0(2) .
C44B C45B C46B C3B 176.3(12) .
O4B C41B C46B C45B -177.3(12) .
C42B C41B C46B C45B -1(2) .
O4B C41B C46B C3B 6.8(19) .
C42B C41B C46B C3B -177.0(13) .
C32B C3B C46B C45B -76.9(17) .
C32B C3B C46B C41B 99.1(18) .
C43B C44B S4B O42B -32.0(16) .
C45B C44B S4B O42B 151.2(14) .
C43B C44B S4B O45B 130.8(13) .
C45B C44B S4B O45B -46.0(13) .
C43B C44B S4B O46B -102.0(13) .
C45B C44B S4B O46B 81.2(12) .
C43B C44B S4B O43B 91.9(14) .
C45B C44B S4B O43B -85.0(14) .
C43B C44B S4B O41B -155.6(14) .
C45B C44B S4B O41B 27.6(14) .
C43B C44B S4B O44B 13.3(13) .
C45B C44B S4B O44B -163.5(11) .
C11B C16B C4B C42B 73.9(13) .
C15B C16B C4B C42B -104.3(11) .
C43B C42B C4B C16B 81.5(16) .
C41B C42B C4B C16B -89.9(16) .
C131 P1 C111 C112 15.3(14) .
C121 P1 C111 C112 134.2(11) .
C141 P1 C111 C112 -103.9(12) .
C131 P1 C111 C116 -170.9(12) .
C121 P1 C111 C116 -52.0(13) .
C141 P1 C111 C116 69.9(14) .
C116 C111 C112 C113 1(2) .
P1 C111 C112 C113 174.6(11) .
C111 C112 C113 C114 1(2) .
C100 O100 C114 C115 4(3) .
C100 O100 C114 C113 -179.0(14) .
C112 C113 C114 C115 -2(2) .
C112 C113 C114 O100 -179.9(12) .
O100 C114 C115 C116 178.5(14) .
C113 C114 C115 C116 1(3) .
C114 C115 C116 C111 1(3) .
C112 C111 C116 C115 -2(2) .
P1 C111 C116 C115 -175.7(13) .
C111 P1 C121 C122 -5.1(14) .
C131 P1 C121 C122 114.8(12) .
C141 P1 C121 C122 -127.6(13) .
C111 P1 C121 C126 177.2(11) .
C131 P1 C121 C126 -63.0(12) .
C141 P1 C121 C126 54.6(13) .
C126 C121 C122 C123 -2(2) .
P1 C121 C122 C123 179.8(12) .
C121 C122 C123 C124 1(3) .
C122 C123 C124 C125 1(3) .
C123 C124 C125 C126 -1(3) .
C124 C125 C126 C121 0(3) .
C122 C121 C126 C125 2(2) .
P1 C121 C126 C125 179.8(12) .
C111 P1 C131 C132 82.0(10) .
C121 P1 C131 C132 -38.7(12) .
C141 P1 C131 C132 -157.2(10) .
C111 P1 C131 C136 -96.3(11) .
C121 P1 C131 C136 142.9(12) .
C141 P1 C131 C136 24.4(13) .
C136 C131 C132 C133 -2.1(17) .
P1 C131 C132 C133 179.5(8) .
C131 C132 C133 C134 1.9(18) .
C132 C133 C134 C135 -1.1(19) .
C133 C134 C135 C136 0.4(19) .
C132 C131 C136 C135 1.5(19) .
P1 C131 C136 C135 179.9(10) .
C134 C135 C136 C131 -1(2) .
C111 P1 C141 C142 -8.0(18) .
C131 P1 C141 C142 -127.9(15) .
C121 P1 C141 C142 114.7(16) .
C111 P1 C141 C146 169.1(16) .
C131 P1 C141 C146 49.1(18) .
C121 P1 C141 C146 -68.3(18) .
C146 C141 C142 C143 1(3) .
P1 C141 C142 C143 178.1(17) .
C141 C142 C143 C144 -1(4) .
C142 C143 C144 C145 4(4) .
C143 C144 C145 C146 -7(4) .
C142 C141 C146 C145 -4(3) .
P1 C141 C146 C145 179.2(17) .
C144 C145 C146 C141 7(4) .
C221 P2 C211 C212 -105.1(9) .
C231 P2 C211 C212 15.2(11) .
C241 P2 C211 C212 134.4(9) .
C221 P2 C211 C216 75.6(10) .
C231 P2 C211 C216 -164.2(9) .
C241 P2 C211 C216 -45.0(10) .
C216 C211 C212 C213 -3.1(16) .
P2 C211 C212 C213 177.5(9) .
C211 C212 C213 C214 0.8(17) .
C200 O200 C214 C215 -6.8(15) .
C200 O200 C214 C213 172.6(10) .
C212 C213 C214 O200 -178.1(10) .
C212 C213 C214 C215 1.3(17) .
O200 C214 C215 C216 178.3(10) .
C213 C214 C215 C216 -1.1(16) .
C214 C215 C216 C211 -1.2(17) .
C212 C211 C216 C215 3.4(16) .
P2 C211 C216 C215 -177.3(8) .
C211 P2 C221 C222 -18.6(11) .
C231 P2 C221 C222 -139.4(10) .
C241 P2 C221 C222 102.4(10) .
C211 P2 C221 C226 163.8(9) .
C231 P2 C221 C226 43.1(11) .
C241 P2 C221 C226 -75.2(10) .
C226 C221 C222 C223 0.7(18) .
P2 C221 C222 C223 -176.9(9) .
C221 C222 C223 C224 -0.3(18) .
C222 C223 C224 C225 -1.2(19) .
C223 C224 C225 C226 2.2(19) .
C224 C225 C226 C221 -1.8(19) .
C222 C221 C226 C225 0.3(18) .
P2 C221 C226 C225 178.0(9) .
C221 P2 C231 C232 25.7(10) .
C211 P2 C231 C232 -94.0(9) .
C241 P2 C231 C232 145.2(9) .
C221 P2 C231 C236 -155.7(8) .
C211 P2 C231 C236 84.6(9) .
C241 P2 C231 C236 -36.2(9) .
C236 C231 C232 C233 0.9(16) .
P2 C231 C232 C233 179.5(8) .
C231 C232 C233 C234 -0.3(17) .
C232 C233 C234 C235 -1.1(17) .
C233 C234 C235 C236 1.8(16) .
C232 C231 C236 C235 -0.1(16) .
P2 C231 C236 C235 -178.8(8) .
C234 C235 C236 C231 -1.2(16) .
C221 P2 C241 C242 -132.7(9) .
C211 P2 C241 C242 -12.8(11) .
C231 P2 C241 C242 107.9(10) .
C221 P2 C241 C246 49.3(10) .
C211 P2 C241 C246 169.2(8) .
C231 P2 C241 C246 -70.1(9) .
C246 C241 C242 C243 -3.5(17) .
P2 C241 C242 C243 178.5(9) .
C241 C242 C243 C244 2.7(18) .
C242 C243 C244 C245 0.0(18) .
C243 C244 C245 C246 -1.6(19) .
C244 C245 C246 C241 0.7(18) .
C242 C241 C246 C245 1.8(16) .
P2 C241 C246 C245 179.9(9) .
C06C C01C C02C C06C -4(3) 2_456
C07C C01C C02C C06C 178.6(16) 2_456
C02C C01C C06C C02C 4(3) 2_456
C07C C01C C06C C02C -178.6(16) 2_456
C02C C01C C07C N08' 78(2) .
C06C C01C C07C N08' -100(2) .
C02C C01C C07C N08C 96(2) .
C06C C01C C07C N08C -82(2) .
N08' C07C N08C C09C -155(6) .
C01C C07C N08C C09C 86.5(19) .
N08' C07C N08C C12C 31(4) .
C01C C07C N08C C12C -88(2) .
C12C N08C C09C C10C 0.0 .
C07C N08C C09C C10C -175.3(19) .
N08C C09C C10C N11C 0.0 .
C09C C10C N11C C12C 0.0 .
C09C C10C N11C C13C -178(2) .
C10C N11C C12C N08C 0.0 .
C13C N11C C12C N08C 178(2) .
C09C N08C C12C N11C 0.0 .
C07C N08C C12C N11C 175(2) .
C01C C07C N08' C09' -98.0(19) .
N08C C07C N08' C09' -167(6) .
C01C C07C N08' C12' 68(3) .
N08C C07C N08' C12' -1(4) .
C12' N08' C09' C10' 0.0 .
C07C N08' C09' C10' 170.2(19) .
N08' C09' C10' N11' 0.0 .
C09' C10' N11' C12' 0.0 .
C09' C10' N11' C13C -171.6(19) .
C10' N11' C12' N08' 0.0 .
C13C N11' C12' N08' 170(2) .
C09' N08' C12' N11' 0.0 .
C07C N08' C12' N11' -166(3) .
C12C N11C C13C N11' -24(3) .
C10C N11C C13C N11' 154(4) .
C12C N11C C13C C14C -92(2) .
C10C N11C C13C C14C 85(2) .
C10' N11' C13C N11C 167(4) .
C12' N11' C13C N11C -2(3) .
C10' N11' C13C C14C -71(2) .
C12' N11' C13C C14C 119.7(18) .
N11C C13C C14C C15C -65(3) .
N11' C13C C14C C15C -88(2) .
C13C C14C C15C C16C -176.8(15) .
C06D C01D C02D C03D 0.0 .
C07D C01D C02D C03D -179.5(4) .
C01D C02D C03D C04D 0.0 .
C02D C03D C04D C05D 0.0 .
C02D C03D C04D C17D 179.3(3) .
C03D C04D C05D C06D 0.0 .
C17D C04D C05D C06D -179.3(3) .
C02D C01D C06D C05D 0.0 .
C07D C01D C06D C05D 179.6(3) .
C04D C05D C06D C01D 0.0 .
C02D C01D C07D N08D -35.8(12) .
C06D C01D C07D N08D 144.7(11) .
C01D C07D N08D C09D -81.1(17) .
C01D C07D N08D C12D 98.8(17) .
C12D N08D C09D C10D 0.0 .
C07D N08D C09D C10D 179.96(14) .
N08D C09D C10D N11D 0.0 .
C09D C10D N11D C12D 0.0 .
C09D C10D N11D C13D 179.8(5) .
C09D N08D C12D N11D 0.0 .
C07D N08D C12D N11D -179.97(14) .
C10D N11D C12D N08D 0.0 .
C13D N11D C12D N08D -179.8(5) .
C10D N11D C13D C14D -72(3) .
C12D N11D C13D C14D 107(3) .
N11D C13D C14D C15D 162(3) .
C13D C14D C15D C16D -33(6) .
C03D C04D C17D N18D 80.0(15) .
C05D C04D C17D N18D -100.6(14) .
C04D C17D N18D C19D -32.5(18) .
C04D C17D N18D C22D 147.4(18) .
C22D N18D C19D C20D 0.0 .
C17D N18D C19D C20D 179.89(14) .
N18D C19D C20D N21D 0.0 .
C19D C20D N21D C22D 0.0 .
C19D C20D N21D C23D 179.4(5) .
C19D N18D C22D N21D 0.0 .
C17D N18D C22D N21D -179.89(14) .
C20D N21D C22D N18D 0.0 .
C23D N21D C22D N18D -179.4(5) .
C22D N21D C23D C24D 110(3) .
C20D N21D C23D C24D -70(3) .
N21D C23D C24D C25D 6(5) .
C23D C24D C25D C26D -158(4) .
C06F C01F C02F C03F 0.0 .
C07F C01F C02F C03F 179.7(3) .
C01F C02F C03F C04F 0.0 .
C02F C03F C04F C05F 0.0 .
C02F C03F C04F C17F 179.9(3) .
C03F C04F C05F C06F 0.0 .
C17F C04F C05F C06F -179.9(3) .
C04F C05F C06F C01F 0.0 .
C02F C01F C06F C05F 0.0 .
C07F C01F C06F C05F -179.8(3) .
C02F C01F C07F N08F 39.6(13) .
C06F C01F C07F N08F -140.7(12) .
C01F C07F N08F C12F -101.0(18) .
C01F C07F N08F C09F 78.9(18) .
C12F N08F C09F C10F 0.0 .
C07F N08F C09F C10F -179.87(14) .
N08F C09F C10F N11F 0.0 .
C09F C10F N11F C12F 0.0 .
C09F C10F N11F C13F -179.4(5) .
C10F N11F C12F N08F 0.0 .
C13F N11F C12F N08F 179.4(5) .
C09F N08F C12F N11F 0.0 .
C07F N08F C12F N11F 179.87(14) .
C12F N11F C13F C14F -112(3) .
C10F N11F C13F C14F 67(3) .
N11F C13F C14F C15F 179(4) .
C03F C04F C17F N18F 112.6(14) .
C05F C04F C17F N18F -67.5(14) .
C04F C17F N18F C22F -14(2) .
C04F C17F N18F C19F 166(2) .
C22F N18F C19F C20F 0.0 .
C17F N18F C19F C20F 180.00(14) .
N18F C19F C20F N21F 0.0 .
C19F C20F N21F C22F 0.0 .
C19F C20F N21F C23F -180.0(5) .
C20F N21F C22F N18F 0.0 .
C23F N21F C22F N18F 180.0(5) .
C19F N18F C22F N21F 0.0 .
C17F N18F C22F N21F 180.00(14) .
C22F N21F C23F C24F -139.4(18) .
C20F N21F C23F C24F 40.5(19) .
N21F C23F C24F C25F 51(3) .
C23F C24F C25F C26F 136(4) .
O06W Gd1 O24W O19W 130(4) 1_655
O05W Gd1 O24W O19W 140(5) 1_655
O07W Gd1 O24W O19W 42(4) 1_655
O01W Gd1 O24W O19W -153(4) 1_655
O04W Gd1 O24W O19W -29(5) 1_655
O03W Gd1 O24W O19W -46(4) 1_655
